data_4001098
loop_
_publ_author_name
'John, \/Lukasz'
'Utko, J\'ozef'
'Szafert, S\/lawomir'
'Jerzykiewicz, Lucjan B.'
'K\,epi\'nski, Leszek'
'Sobota, Piotr'

_publ_section_title
;
 Synthesis and Characterization of Mixed-Metal Aryloxo-Organometallic
 Precursors for Oxide--Ceramic Materials
;
_journal_coden_ASTM CMATEX
_journal_issue 13
_journal_name_full 'Chemistry of Materials'
_journal_page_first 4231
_journal_page_last 4239
_journal_paper_doi 10.1021/cm702262n
_journal_volume 20
_journal_year 2008
_chemical_formula_sum 'C48 H64 Al2 Ba O8'
_chemical_formula_weight 960.29
_space_group_IT_number 2
_symmetry_cell_setting triclinic
_symmetry_Int_Tables_number 2
_symmetry_space_group_name_Hall '-P 1'
_symmetry_space_group_name_H-M 'P -1'
_atom_sites_solution_hydrogens geom
_atom_sites_solution_primary direct
_atom_sites_solution_secondary difmap
_audit_creation_method SHELXL-97
_cell_angle_alpha 67.58(3)
_cell_angle_beta 88.40(3)
_cell_angle_gamma 89.16(3)
_cell_formula_units_Z 4
_cell_length_a 12.991(3)
_cell_length_b 18.174(4)
_cell_length_c 21.696(4)
_cell_measurement_reflns_used 28377
_cell_measurement_temperature 100(2)
_cell_measurement_theta_max 36.53
_cell_measurement_theta_min 2.71
_cell_volume 4733(2)
_computing_cell_refinement 'Oxford Diffraction software, CrystAlis 1.171'
_computing_data_collection 'Oxford Diffraction software, CrystAlis 1.171'
_computing_data_reduction 'Oxford Diffraction software, CrystAlis 1.171'
_computing_molecular_graphics 'SHELXTL-NT V5.1, Bruker AXS 1999'
_computing_publication_material 'SHELXTL-NT V5.1, Bruker AXS 1999'
_computing_structure_refinement 'SHELXTL-NT V5.1, Bruker AXS 1999'
_computing_structure_solution 'SHELXTL-NT V5.1, Bruker AXS 1999'
_diffrn_ambient_temperature 100(2)
_diffrn_measured_fraction_theta_full 0.983
_diffrn_measured_fraction_theta_max 0.983
_diffrn_measurement_device_type 'Kuma KM4CCD kappa-axis diffractometer'
_diffrn_measurement_method \w
_diffrn_radiation_monochromator graphite
_diffrn_radiation_source 'fine-focus sealed tube'
_diffrn_radiation_type MoK\a
_diffrn_radiation_wavelength 0.71073
_diffrn_reflns_av_R_equivalents 0.0349
_diffrn_reflns_av_sigmaI/netI 0.0355
_diffrn_reflns_limit_h_max 17
_diffrn_reflns_limit_h_min -16
_diffrn_reflns_limit_k_max 20
_diffrn_reflns_limit_k_min -24
_diffrn_reflns_limit_l_max 27
_diffrn_reflns_limit_l_min -28
_diffrn_reflns_number 60136
_diffrn_reflns_theta_full 28.00
_diffrn_reflns_theta_max 28.00
_diffrn_reflns_theta_min 2.72
_exptl_absorpt_coefficient_mu 0.926
_exptl_absorpt_correction_T_max 0.887
_exptl_absorpt_correction_T_min 0.718
_exptl_absorpt_correction_type analytical
_exptl_absorpt_process_details 'Oxford Diffraion software, CrystAlis 1.171'
_exptl_crystal_colour colorless
_exptl_crystal_density_diffrn 1.348
_exptl_crystal_density_method 'not measured'
_exptl_crystal_description block
_exptl_crystal_F_000 1992
_exptl_crystal_size_max 0.37
_exptl_crystal_size_mid 0.23
_exptl_crystal_size_min 0.14
_refine_diff_density_max 2.146
_refine_diff_density_min -0.731
_refine_diff_density_rms 0.096
_refine_ls_extinction_method none
_refine_ls_goodness_of_fit_ref 1.036
_refine_ls_hydrogen_treatment constr
_refine_ls_matrix_type full
_refine_ls_number_parameters 1063
_refine_ls_number_reflns 22450
_refine_ls_number_restraints 0
_refine_ls_restrained_S_all 1.036
_refine_ls_R_factor_all 0.0488
_refine_ls_R_factor_gt 0.0334
_refine_ls_shift/su_max 0.031
_refine_ls_shift/su_mean 0.002
_refine_ls_structure_factor_coef Fsqd
_refine_ls_weighting_details 'calc w=1/[\s^2^(Fo^2^)+(0.0410P)^2^+4.3848P] where P=(Fo^2^+2Fc^2^)/3'
_refine_ls_weighting_scheme calc
_refine_ls_wR_factor_gt 0.0777
_refine_ls_wR_factor_ref 0.0868
_reflns_number_gt 18011
_reflns_number_total 22450
_reflns_threshold_expression >2sigma(I)
_cod_data_source_file cm702262n-file.002.cif
_cod_data_source_block for_complex_2-Et_johns_proabs
_cod_depositor_comments
;
The following automatic conversions were performed:

'_symmetry_cell_setting' value 'Triclinic' changed to 'triclinic'
according to /home/saulius/struct/CIF-dictionaries/cif_core.dic
dictionary named 'cif_core.dic' version 2.4.1 from 2010-06-29.

Automatic conversion script
Id: cif_fix_values 1715 2011-07-08 13:25:40Z adriana 

 Updated bibliographic information.

 Antanas Vaitkus,
 2019-09-24
;
_cod_database_code 4001098

loop_
_symmetry_equiv_pos_site_id
_symmetry_equiv_pos_as_xyz
1 x,y,z
2 -x,-y,-z

loop_
_atom_site_label
_atom_site_type_symbol
_atom_site_fract_x
_atom_site_fract_y
_atom_site_fract_z
_atom_site_U_iso_or_equiv
_atom_site_adp_type
_atom_site_occupancy
_atom_site_symmetry_multiplicity
_atom_site_calc_flag
_atom_site_refinement_flags
Ba1 Ba 0.861167(10) 0.210836(8) 0.241490(7) 0.01550(4) Uani 1 1 d .
Ba2 Ba 0.362363(10) -0.301343(8) 0.264163(7) 0.01567(4) Uani 1 1 d .
Al1 Al 0.60888(5) 0.16864(4) 0.33501(4) 0.01748(14) Uani 1 1 d .
Al2 Al 1.10861(6) 0.25499(4) 0.14192(4) 0.01796(15) Uani 1 1 d .
Al3 Al 0.10430(5) -0.35577(4) 0.34927(4) 0.01761(14) Uani 1 1 d .
Al4 Al 0.62452(5) -0.25400(4) 0.18367(4) 0.01894(15) Uani 1 1 d .
O10 O 0.78643(13) 0.36608(10) 0.18550(8) 0.0200(4) Uani 1 1 d .
O11 O 0.65493(13) 0.23844(9) 0.25467(8) 0.0191(3) Uani 1 1 d .
O20 O 0.93152(13) 0.06937(10) 0.33963(9) 0.0215(4) Uani 1 1 d .
O21 O 0.73798(13) 0.12853(10) 0.35204(8) 0.0201(4) Uani 1 1 d .
O30 O 0.94465(13) 0.28960(10) 0.31810(8) 0.0202(4) Uani 1 1 d .
O31 O 1.06092(13) 0.26421(10) 0.21773(8) 0.0190(3) Uani 1 1 d .
O40 O 0.79090(14) 0.14919(11) 0.14786(9) 0.0261(4) Uani 1 1 d .
O41 O 0.98348(13) 0.21860(11) 0.13235(9) 0.0217(4) Uani 1 1 d .
O50 O 0.27956(12) -0.14827(9) 0.19925(8) 0.0184(3) Uani 1 1 d .
O51 O 0.15522(12) -0.27166(9) 0.27990(8) 0.0187(3) Uani 1 1 d .
O60 O 0.43230(13) -0.44962(10) 0.35503(9) 0.0249(4) Uani 1 1 d .
O61 O 0.23158(13) -0.39967(10) 0.36172(9) 0.0219(4) Uani 1 1 d .
O70 O 0.41634(13) -0.20560(10) 0.33266(8) 0.0192(3) Uani 1 1 d .
O71 O 0.56391(13) -0.25445(10) 0.26025(9) 0.0206(4) Uani 1 1 d .
O80 O 0.30478(13) -0.33356(11) 0.15330(9) 0.0218(4) Uani 1 1 d .
O81 O 0.50549(13) -0.28951(10) 0.16335(9) 0.0208(4) Uani 1 1 d .
C01 C 0.5147(2) 0.08435(15) 0.33472(14) 0.0252(5) Uani 1 1 d .
H01A H 0.5538 0.0495 0.3167 0.030 Uiso 1 1 calc R
H01B H 0.4959 0.0515 0.3817 0.030 Uiso 1 1 calc R
C02 C 0.4146(2) 0.10916(17) 0.29591(15) 0.0321(6) Uani 1 1 d .
H02A H 0.3759 0.0615 0.3002 0.048 Uiso 1 1 calc R
H02B H 0.4312 0.1398 0.2487 0.048 Uiso 1 1 calc R
H02C H 0.3730 0.1420 0.3140 0.048 Uiso 1 1 calc R
C03 C 0.5641(2) 0.22718(16) 0.39194(14) 0.0268(6) Uani 1 1 d .
H03A H 0.6158 0.2181 0.4268 0.032 Uiso 1 1 calc R
H03B H 0.5637 0.2848 0.3641 0.032 Uiso 1 1 calc R
C04 C 0.4582(2) 0.20476(18) 0.42619(14) 0.0311(6) Uani 1 1 d .
H04A H 0.4431 0.2369 0.4528 0.047 Uiso 1 1 calc R
H04B H 0.4580 0.1482 0.4554 0.047 Uiso 1 1 calc R
H04C H 0.4056 0.2148 0.3923 0.047 Uiso 1 1 calc R
C05 C 1.2144(2) 0.17091(15) 0.15928(14) 0.0257(6) Uani 1 1 d .
H05A H 1.2446 0.1616 0.2030 0.031 Uiso 1 1 calc R
H05B H 1.1798 0.1211 0.1632 0.031 Uiso 1 1 calc R
C06 C 1.3027(2) 0.18646(18) 0.10757(16) 0.0369(7) Uani 1 1 d .
H06A H 1.3500 0.1409 0.1214 0.055 Uiso 1 1 calc R
H06B H 1.3398 0.2344 0.1042 0.055 Uiso 1 1 calc R
H06C H 1.2746 0.1940 0.0641 0.055 Uiso 1 1 calc R
C07 C 1.1431(2) 0.35721(16) 0.06860(13) 0.0264(6) Uani 1 1 d .
H07A H 1.1585 0.3470 0.0276 0.032 Uiso 1 1 calc R
H07B H 1.0820 0.3926 0.0601 0.032 Uiso 1 1 calc R
C08 C 1.2350(2) 0.40080(16) 0.08211(14) 0.0291(6) Uani 1 1 d .
H08A H 1.2473 0.4505 0.0436 0.044 Uiso 1 1 calc R
H08B H 1.2964 0.3669 0.0895 0.044 Uiso 1 1 calc R
H08C H 1.2197 0.4128 0.1218 0.044 Uiso 1 1 calc R
C09 C 0.0567(2) -0.32675(16) 0.42421(13) 0.0247(5) Uani 1 1 d .
H09A H 0.0246 -0.3740 0.4590 0.030 Uiso 1 1 calc R
H09B H 0.1173 -0.3122 0.4438 0.030 Uiso 1 1 calc R
C010 C -0.0206(2) -0.25775(16) 0.40502(14) 0.0274(6) Uani 1 1 d .
H01I H -0.0405 -0.2469 0.4447 0.041 Uiso 1 1 calc R
H01J H -0.0818 -0.2720 0.3867 0.041 Uiso 1 1 calc R
H01K H 0.0110 -0.2102 0.3714 0.041 Uiso 1 1 calc R
C011 C 0.0058(2) -0.41820(16) 0.32096(14) 0.0255(5) Uani 1 1 d .
H01C H -0.0141 -0.3862 0.2746 0.031 Uiso 1 1 calc R
H01D H 0.0415 -0.4666 0.3206 0.031 Uiso 1 1 calc R
C012 C -0.0927(2) -0.44374(18) 0.36463(17) 0.0348(7) Uani 1 1 d .
H01L H -0.1365 -0.4741 0.3469 0.052 Uiso 1 1 calc R
H01M H -0.1299 -0.3964 0.3644 0.052 Uiso 1 1 calc R
H01N H -0.0743 -0.4770 0.4104 0.052 Uiso 1 1 calc R
C013 C 0.6583(2) -0.14289(15) 0.12612(14) 0.0265(6) Uani 1 1 d .
H01E H 0.6026 -0.1083 0.1322 0.032 Uiso 1 1 calc R
H01F H 0.7221 -0.1285 0.1427 0.032 Uiso 1 1 calc R
C014 C 0.6736(4) -0.1225(2) 0.05173(18) 0.0655(13) Uani 1 1 d .
H01O H 0.6901 -0.0659 0.0294 0.098 Uiso 1 1 calc R
H01P H 0.6102 -0.1340 0.0336 0.098 Uiso 1 1 calc R
H01Q H 0.7303 -0.1545 0.0442 0.098 Uiso 1 1 calc R
C015 C 0.7384(2) -0.33165(16) 0.19864(15) 0.0286(6) Uani 1 1 d .
H01G H 0.7703 -0.3386 0.2414 0.034 Uiso 1 1 calc R
H01H H 0.7087 -0.3836 0.2037 0.034 Uiso 1 1 calc R
C016 C 0.8241(2) -0.31107(18) 0.14440(17) 0.0356(7) Uani 1 1 d .
H01R H 0.8761 -0.3535 0.1571 0.053 Uiso 1 1 calc R
H01S H 0.8562 -0.2607 0.1397 0.053 Uiso 1 1 calc R
H01T H 0.7945 -0.3059 0.1019 0.053 Uiso 1 1 calc R
C11 C 0.8281(2) 0.43951(14) 0.13186(13) 0.0226(5) Uani 1 1 d .
C12 C 0.7397(2) 0.50078(15) 0.11961(14) 0.0259(6) Uani 1 1 d .
H12A H 0.7493 0.5354 0.1448 0.031 Uiso 1 1 calc R
H12B H 0.7344 0.5343 0.0716 0.031 Uiso 1 1 calc R
C13 C 0.64669(19) 0.44889(14) 0.14497(13) 0.0208(5) Uani 1 1 d .
C14 C 0.5415(2) 0.46489(15) 0.13852(13) 0.0259(6) Uani 1 1 d .
H14A H 0.5168 0.5166 0.1124 0.031 Uiso 1 1 calc R
C15 C 0.4731(2) 0.40263(16) 0.17165(14) 0.0281(6) Uani 1 1 d .
H15A H 0.4011 0.4122 0.1676 0.034 Uiso 1 1 calc R
C16 C 0.50907(19) 0.32676(15) 0.21048(14) 0.0243(5) Uani 1 1 d .
H16A H 0.4610 0.2856 0.2324 0.029 Uiso 1 1 calc R
C17 C 0.61432(19) 0.31028(14) 0.21767(12) 0.0186(5) Uani 1 1 d .
C18 C 0.68003(18) 0.37356(14) 0.18323(12) 0.0187(5) Uani 1 1 d .
C111 C 0.9254(2) 0.46162(16) 0.15815(15) 0.0317(6) Uani 1 1 d .
H11A H 0.9776 0.4200 0.1647 0.048 Uiso 1 1 calc R
H11B H 0.9095 0.4668 0.2008 0.048 Uiso 1 1 calc R
H11C H 0.9517 0.5124 0.1259 0.048 Uiso 1 1 calc R
C112 C 0.8497(2) 0.41814(16) 0.07170(13) 0.0266(6) Uani 1 1 d .
H11D H 0.9058 0.3791 0.0814 0.040 Uiso 1 1 calc R
H11E H 0.8694 0.4661 0.0333 0.040 Uiso 1 1 calc R
H11F H 0.7876 0.3954 0.0614 0.040 Uiso 1 1 calc R
C21 C 1.02230(19) 0.01633(14) 0.34444(13) 0.0212(5) Uani 1 1 d .
C22 C 1.0150(2) -0.04911(15) 0.41614(13) 0.0248(5) Uani 1 1 d .
H22A H 1.0232 -0.1029 0.4152 0.030 Uiso 1 1 calc R
H22B H 1.0681 -0.0413 0.4449 0.030 Uiso 1 1 calc R
C23 C 0.9081(2) -0.03772(15) 0.44035(13) 0.0221(5) Uani 1 1 d .
C24 C 0.8503(2) -0.08080(15) 0.49745(13) 0.0257(5) Uani 1 1 d .
H24A H 0.8760 -0.1293 0.5292 0.031 Uiso 1 1 calc R
C25 C 0.7547(2) -0.05172(16) 0.50715(13) 0.0271(6) Uani 1 1 d .
H25A H 0.7154 -0.0799 0.5465 0.033 Uiso 1 1 calc R
C26 C 0.7149(2) 0.01861(15) 0.45988(13) 0.0235(5) Uani 1 1 d .
H26A H 0.6494 0.0376 0.4678 0.028 Uiso 1 1 calc R
C27 C 0.77063(19) 0.06118(14) 0.40112(12) 0.0191(5) Uani 1 1 d .
C28 C 0.86668(19) 0.03091(14) 0.39435(12) 0.0189(5) Uani 1 1 d .
C211 C 1.0093(2) -0.01653(17) 0.29092(14) 0.0318(6) Uani 1 1 d .
H21A H 1.0145 0.0269 0.2470 0.048 Uiso 1 1 calc R
H21B H 0.9416 -0.0417 0.2965 0.048 Uiso 1 1 calc R
H21C H 1.0632 -0.0561 0.2945 0.048 Uiso 1 1 calc R
C212 C 1.1166(2) 0.06803(16) 0.33311(14) 0.0281(6) Uani 1 1 d .
H21D H 1.1172 0.1081 0.2875 0.042 Uiso 1 1 calc R
H21E H 1.1786 0.0349 0.3397 0.042 Uiso 1 1 calc R
H21F H 1.1150 0.0947 0.3648 0.042 Uiso 1 1 calc R
C31 C 0.9110(2) 0.30304(15) 0.37929(12) 0.0214(5) Uani 1 1 d .
C32 C 1.0024(2) 0.34563(17) 0.39549(14) 0.0261(6) Uani 1 1 d .
H32A H 0.9874 0.4030 0.3831 0.031 Uiso 1 1 calc R
H32B H 1.0180 0.3215 0.4435 0.031 Uiso 1 1 calc R
C33 C 1.09041(19) 0.33331(14) 0.35352(12) 0.0206(5) Uani 1 1 d .
C34 C 1.1952(2) 0.34850(16) 0.35150(13) 0.0259(5) Uani 1 1 d .
H34A H 1.2242 0.3687 0.3816 0.031 Uiso 1 1 calc R
C35 C 1.2563(2) 0.33318(16) 0.30400(13) 0.0249(5) Uani 1 1 d .
H35A H 1.3284 0.3424 0.3021 0.030 Uiso 1 1 calc R
C36 C 1.21400(19) 0.30445(15) 0.25910(13) 0.0226(5) Uani 1 1 d .
H36A H 1.2576 0.2946 0.2272 0.027 Uiso 1 1 calc R
C37 C 1.10842(18) 0.29005(14) 0.26048(12) 0.0178(5) Uani 1 1 d .
C38 C 1.05021(18) 0.30333(14) 0.31009(12) 0.0185(5) Uani 1 1 d .
C311 C 0.8137(2) 0.35274(17) 0.36148(14) 0.0294(6) Uani 1 1 d .
H31A H 0.7595 0.3221 0.3517 0.044 Uiso 1 1 calc R
H31B H 0.8273 0.4013 0.3221 0.044 Uiso 1 1 calc R
H31C H 0.7913 0.3670 0.3990 0.044 Uiso 1 1 calc R
C312 C 0.8917(2) 0.22158(15) 0.43354(13) 0.0266(6) Uani 1 1 d .
H31D H 0.8335 0.1964 0.4215 0.040 Uiso 1 1 calc R
H31E H 0.8757 0.2274 0.4759 0.040 Uiso 1 1 calc R
H31F H 0.9533 0.1883 0.4383 0.040 Uiso 1 1 calc R
C41 C 0.7017(2) 0.09863(16) 0.14698(13) 0.0243(5) Uani 1 1 d .
C42 C 0.7172(2) 0.0815(2) 0.08279(16) 0.0380(7) Uani 1 1 d .
H42A H 0.7104 0.0240 0.0924 0.046 Uiso 1 1 calc R
H42B H 0.6666 0.1114 0.0489 0.046 Uiso 1 1 calc R
C43 C 0.8253(2) 0.10963(16) 0.05947(13) 0.0241(5) Uani 1 1 d .
C44 C 0.8888(2) 0.10440(16) 0.00860(13) 0.0251(5) Uani 1 1 d .
H44A H 0.8666 0.0774 -0.0185 0.030 Uiso 1 1 calc R
C45 C 0.9850(2) 0.13940(17) -0.00161(13) 0.0269(6) Uani 1 1 d .
H45A H 1.0288 0.1369 -0.0366 0.032 Uiso 1 1 calc R
C46 C 1.0191(2) 0.17831(17) 0.03834(13) 0.0264(6) Uani 1 1 d .
H46A H 1.0857 0.2015 0.0304 0.032 Uiso 1 1 calc R
C47 C 0.95628(19) 0.18359(14) 0.09021(12) 0.0203(5) Uani 1 1 d .
C48 C 0.86052(19) 0.14822(15) 0.09843(12) 0.0204(5) Uani 1 1 d .
C411 C 0.7097(3) 0.02431(18) 0.20948(16) 0.0384(7) Uani 1 1 d .
H41A H 0.6997 0.0381 0.2487 0.058 Uiso 1 1 calc R
H41B H 0.7780 0.0002 0.2106 0.058 Uiso 1 1 calc R
H41C H 0.6567 -0.0136 0.2097 0.058 Uiso 1 1 calc R
C412 C 0.6059(2) 0.1463(2) 0.14639(18) 0.0397(7) Uani 1 1 d .
H41D H 0.6000 0.1555 0.1880 0.060 Uiso 1 1 calc R
H41E H 0.5455 0.1169 0.1423 0.060 Uiso 1 1 calc R
H41F H 0.6097 0.1975 0.1085 0.060 Uiso 1 1 calc R
C51 C 0.32155(19) -0.07664(13) 0.14364(12) 0.0187(5) Uani 1 1 d .
C52 C 0.2282(2) -0.01974(15) 0.12028(13) 0.0252(6) Uani 1 1 d .
H52A H 0.2323 0.0247 0.1359 0.030 Uiso 1 1 calc R
H52B H 0.2243 0.0024 0.0710 0.030 Uiso 1 1 calc R
C53 C 0.13712(19) -0.07203(14) 0.15189(12) 0.0195(5) Uani 1 1 d .
C54 C 0.0316(2) -0.05960(15) 0.14409(13) 0.0235(5) Uani 1 1 d .
H54A H 0.0048 -0.0109 0.1133 0.028 Uiso 1 1 calc R
C55 C -0.0336(2) -0.12100(16) 0.18298(14) 0.0253(5) Uani 1 1 d .
H55A H -0.1060 -0.1140 0.1782 0.030 Uiso 1 1 calc R
C56 C 0.00484(19) -0.19242(15) 0.22869(13) 0.0226(5) Uani 1 1 d .
H56A H -0.0416 -0.2332 0.2543 0.027 Uiso 1 1 calc R
C57 C 0.11054(18) -0.20468(13) 0.23721(12) 0.0175(5) Uani 1 1 d .
C58 C 0.17349(18) -0.14302(14) 0.19684(12) 0.0174(5) Uani 1 1 d .
C511 C 0.4061(2) -0.04448(16) 0.17287(14) 0.0276(6) Uani 1 1 d .
H51A H 0.4624 -0.0834 0.1868 0.041 Uiso 1 1 calc R
H51B H 0.3786 -0.0347 0.2116 0.041 Uiso 1 1 calc R
H51C H 0.4320 0.0055 0.1392 0.041 Uiso 1 1 calc R
C512 C 0.3612(2) -0.10607(15) 0.09069(13) 0.0254(5) Uani 1 1 d .
H51D H 0.4199 -0.1420 0.1078 0.038 Uiso 1 1 calc R
H51E H 0.3832 -0.0606 0.0508 0.038 Uiso 1 1 calc R
H51F H 0.3063 -0.1347 0.0792 0.038 Uiso 1 1 calc R
C61 C 0.52838(19) -0.49755(15) 0.36089(13) 0.0229(5) Uani 1 1 d .
C62 C 0.5115(2) -0.57375(17) 0.42418(15) 0.0337(7) Uani 1 1 d .
H62A H 0.5259 -0.6220 0.4146 0.040 Uiso 1 1 calc R
H62B H 0.5564 -0.5741 0.4604 0.040 Uiso 1 1 calc R
C63 C 0.4002(2) -0.56967(14) 0.44274(13) 0.0222(5) Uani 1 1 d .
C64 C 0.3363(2) -0.62239(15) 0.49187(13) 0.0243(5) Uani 1 1 d .
H64A H 0.3611 -0.6730 0.5205 0.029 Uiso 1 1 calc R
C65 C 0.2357(2) -0.59920(15) 0.49789(13) 0.0256(5) Uani 1 1 d .
H65A H 0.1914 -0.6343 0.5316 0.031 Uiso 1 1 calc R
C66 C 0.1979(2) -0.52550(15) 0.45561(13) 0.0249(5) Uani 1 1 d .
H66A H 0.1285 -0.5113 0.4607 0.030 Uiso 1 1 calc R
C67 C 0.26143(19) -0.47210(14) 0.40555(12) 0.0196(5) Uani 1 1 d .
C68 C 0.36154(19) -0.49685(14) 0.40163(12) 0.0202(5) Uani 1 1 d .
C611 C 0.5368(3) -0.51414(19) 0.29808(16) 0.0395(7) Uani 1 1 d .
H61A H 0.5469 -0.4640 0.2597 0.059 Uiso 1 1 calc R
H61B H 0.4734 -0.5395 0.2928 0.059 Uiso 1 1 calc R
H61C H 0.5955 -0.5497 0.3008 0.059 Uiso 1 1 calc R
C612 C 0.6153(2) -0.44831(18) 0.36886(17) 0.0368(7) Uani 1 1 d .
H61D H 0.6240 -0.4006 0.3280 0.055 Uiso 1 1 calc R
H61E H 0.6791 -0.4797 0.3772 0.055 Uiso 1 1 calc R
H61F H 0.5996 -0.4325 0.4065 0.055 Uiso 1 1 calc R
C71 C 0.36454(19) -0.18726(15) 0.38746(12) 0.0202(5) Uani 1 1 d .
C72 C 0.4414(2) -0.13309(15) 0.40317(13) 0.0243(5) Uani 1 1 d .
H72A H 0.4235 -0.0762 0.3799 0.029 Uiso 1 1 calc R
H72B H 0.4435 -0.1457 0.4517 0.029 Uiso 1 1 calc R
C73 C 0.5424(2) -0.15313(14) 0.37699(12) 0.0214(5) Uani 1 1 d .
C74 C 0.6442(2) -0.13722(16) 0.38563(14) 0.0261(5) Uani 1 1 d .
H74A H 0.6613 -0.1102 0.4138 0.031 Uiso 1 1 calc R
C75 C 0.7199(2) -0.16232(16) 0.35163(14) 0.0270(6) Uani 1 1 d .
H75A H 0.7900 -0.1523 0.3570 0.032 Uiso 1 1 calc R
C76 C 0.6966(2) -0.20172(16) 0.30989(14) 0.0257(5) Uani 1 1 d .
H76A H 0.7508 -0.2182 0.2877 0.031 Uiso 1 1 calc R
C77 C 0.59481(19) -0.21737(14) 0.30007(12) 0.0188(5) Uani 1 1 d .
C78 C 0.52057(18) -0.19281(14) 0.33604(12) 0.0183(5) Uani 1 1 d .
C711 C 0.3518(2) -0.26713(16) 0.44552(13) 0.0273(6) Uani 1 1 d .
H71A H 0.3027 -0.2999 0.4338 0.041 Uiso 1 1 calc R
H71B H 0.3260 -0.2584 0.4851 0.041 Uiso 1 1 calc R
H71C H 0.4185 -0.2945 0.4550 0.041 Uiso 1 1 calc R
C712 C 0.2624(2) -0.14811(16) 0.36200(13) 0.0258(5) Uani 1 1 d .
H71D H 0.2182 -0.1861 0.3532 0.039 Uiso 1 1 calc R
H71E H 0.2739 -0.1015 0.3207 0.039 Uiso 1 1 calc R
H71F H 0.2289 -0.1314 0.3956 0.039 Uiso 1 1 calc R
C81 C 0.21288(19) -0.37279(16) 0.13880(13) 0.0238(5) Uani 1 1 d .
C82 C 0.2352(2) -0.37311(18) 0.06847(14) 0.0286(6) Uani 1 1 d .
H82A H 0.2193 -0.4256 0.0671 0.034 Uiso 1 1 calc R
H82B H 0.1945 -0.3315 0.0344 0.034 Uiso 1 1 calc R
C83 C 0.3489(2) -0.35568(15) 0.05759(13) 0.0232(5) Uani 1 1 d .
C84 C 0.4192(2) -0.35754(16) 0.00798(13) 0.0264(6) Uani 1 1 d .
H84A H 0.3985 -0.3735 -0.0267 0.032 Uiso 1 1 calc R
C85 C 0.5199(2) -0.33530(16) 0.01115(13) 0.0278(6) Uani 1 1 d .
H85A H 0.5687 -0.3358 -0.0222 0.033 Uiso 1 1 calc R
C86 C 0.5516(2) -0.31215(15) 0.06207(13) 0.0247(5) Uani 1 1 d .
H86A H 0.6212 -0.2973 0.0628 0.030 Uiso 1 1 calc R
C87 C 0.48180(19) -0.31051(14) 0.11221(12) 0.0205(5) Uani 1 1 d .
C88 C 0.38137(19) -0.33312(14) 0.10734(12) 0.0199(5) Uani 1 1 d .
C811 C 0.1203(2) -0.32287(19) 0.14080(16) 0.0334(6) Uani 1 1 d .
H81A H 0.1095 -0.3244 0.1861 0.050 Uiso 1 1 calc R
H81B H 0.0594 -0.3440 0.1276 0.050 Uiso 1 1 calc R
H81C H 0.1318 -0.2678 0.1099 0.050 Uiso 1 1 calc R
C812 C 0.2095(2) -0.45582(17) 0.19245(15) 0.0328(6) Uani 1 1 d .
H81D H 0.1954 -0.4525 0.2359 0.049 Uiso 1 1 calc R
H81E H 0.2760 -0.4824 0.1932 0.049 Uiso 1 1 calc R
H81F H 0.1550 -0.4864 0.1829 0.049 Uiso 1 1 calc R

loop_
_atom_site_aniso_label
_atom_site_aniso_U_11
_atom_site_aniso_U_22
_atom_site_aniso_U_33
_atom_site_aniso_U_23
_atom_site_aniso_U_13
_atom_site_aniso_U_12
Ba1 0.01370(7) 0.01708(7) 0.01616(7) -0.00688(5) 0.00089(5) -0.00078(5)
Ba2 0.01317(7) 0.01577(7) 0.01706(7) -0.00526(5) 0.00195(5) -0.00057(5)
Al1 0.0137(3) 0.0176(3) 0.0195(4) -0.0054(3) 0.0026(3) -0.0007(3)
Al2 0.0153(3) 0.0201(3) 0.0191(4) -0.0083(3) 0.0038(3) -0.0015(3)
Al3 0.0130(3) 0.0177(3) 0.0187(4) -0.0032(3) 0.0033(3) 0.0000(3)
Al4 0.0135(3) 0.0191(3) 0.0243(4) -0.0086(3) 0.0050(3) -0.0017(3)
O10 0.0177(8) 0.0177(8) 0.0211(9) -0.0036(7) -0.0006(7) -0.0002(6)
O11 0.0177(8) 0.0169(8) 0.0207(9) -0.0051(7) 0.0013(6) 0.0010(6)
O20 0.0201(9) 0.0185(8) 0.0207(9) -0.0020(7) 0.0040(7) 0.0043(7)
O21 0.0152(8) 0.0209(8) 0.0204(9) -0.0036(7) 0.0009(6) 0.0003(6)
O30 0.0169(8) 0.0289(9) 0.0193(9) -0.0144(7) 0.0037(6) -0.0044(7)
O31 0.0157(8) 0.0245(8) 0.0207(9) -0.0128(7) -0.0008(6) -0.0022(6)
O40 0.0214(9) 0.0387(10) 0.0269(10) -0.0222(9) 0.0075(7) -0.0122(8)
O41 0.0177(9) 0.0317(9) 0.0217(9) -0.0170(8) 0.0029(7) -0.0048(7)
O50 0.0153(8) 0.0155(8) 0.0190(8) -0.0004(7) 0.0005(6) -0.0015(6)
O51 0.0149(8) 0.0167(8) 0.0198(9) -0.0018(7) 0.0017(6) 0.0016(6)
O60 0.0132(8) 0.0199(8) 0.0322(10) -0.0001(7) 0.0059(7) 0.0023(7)
O61 0.0175(9) 0.0183(8) 0.0244(9) -0.0021(7) 0.0027(7) 0.0025(7)
O70 0.0151(8) 0.0252(9) 0.0195(9) -0.0111(7) 0.0006(6) -0.0002(7)
O71 0.0153(8) 0.0248(9) 0.0250(9) -0.0135(7) 0.0027(7) -0.0018(7)
O80 0.0142(8) 0.0314(9) 0.0241(9) -0.0154(8) 0.0023(7) -0.0032(7)
O81 0.0183(9) 0.0243(9) 0.0231(9) -0.0128(7) 0.0041(7) -0.0028(7)
C01 0.0196(13) 0.0233(12) 0.0313(14) -0.0091(11) 0.0012(10) -0.0022(10)
C02 0.0224(14) 0.0336(15) 0.0383(17) -0.0111(13) -0.0037(11) -0.0060(11)
C03 0.0244(14) 0.0292(13) 0.0287(14) -0.0136(11) 0.0087(11) -0.0053(10)
C04 0.0257(14) 0.0400(16) 0.0281(15) -0.0139(12) 0.0042(11) 0.0025(12)
C05 0.0234(13) 0.0249(12) 0.0286(14) -0.0106(11) 0.0072(10) 0.0013(10)
C06 0.0298(16) 0.0318(15) 0.0461(18) -0.0130(13) 0.0165(13) 0.0030(12)
C07 0.0239(13) 0.0267(13) 0.0244(13) -0.0053(11) 0.0015(10) -0.0030(10)
C08 0.0359(16) 0.0240(13) 0.0256(14) -0.0075(11) 0.0037(11) -0.0037(11)
C09 0.0207(13) 0.0304(13) 0.0228(13) -0.0102(11) 0.0042(10) -0.0006(10)
C010 0.0292(14) 0.0266(13) 0.0256(14) -0.0095(11) 0.0060(11) 0.0009(11)
C011 0.0211(13) 0.0255(12) 0.0310(14) -0.0123(11) 0.0059(10) -0.0050(10)
C012 0.0259(15) 0.0338(15) 0.0509(19) -0.0235(14) 0.0095(13) -0.0088(12)
C013 0.0234(13) 0.0228(12) 0.0322(15) -0.0096(11) 0.0064(11) -0.0051(10)
C014 0.120(4) 0.0325(17) 0.0343(19) -0.0037(15) 0.032(2) -0.008(2)
C015 0.0210(13) 0.0300(14) 0.0346(15) -0.0125(12) 0.0055(11) 0.0002(10)
C016 0.0203(14) 0.0402(16) 0.0515(19) -0.0240(15) 0.0094(13) -0.0023(12)
C11 0.0207(12) 0.0195(11) 0.0225(13) -0.0025(10) 0.0001(10) -0.0010(9)
C12 0.0283(14) 0.0203(12) 0.0266(14) -0.0065(10) 0.0020(11) 0.0020(10)
C13 0.0222(13) 0.0189(11) 0.0226(13) -0.0094(10) 0.0005(10) 0.0036(9)
C14 0.0277(14) 0.0231(12) 0.0244(13) -0.0064(11) -0.0043(10) 0.0065(10)
C15 0.0204(13) 0.0303(14) 0.0340(15) -0.0125(12) -0.0034(11) 0.0067(10)
C16 0.0177(12) 0.0231(12) 0.0307(14) -0.0088(11) 0.0020(10) 0.0002(9)
C17 0.0194(12) 0.0199(11) 0.0176(12) -0.0084(9) -0.0021(9) 0.0025(9)
C18 0.0162(11) 0.0245(12) 0.0173(12) -0.0101(10) -0.0029(9) 0.0014(9)
C111 0.0295(15) 0.0255(13) 0.0346(16) -0.0049(12) -0.0034(12) -0.0065(11)
C112 0.0240(13) 0.0269(13) 0.0255(14) -0.0065(11) 0.0025(10) 0.0006(10)
C21 0.0202(12) 0.0210(11) 0.0215(12) -0.0075(10) -0.0001(9) 0.0056(9)
C22 0.0253(13) 0.0225(12) 0.0212(13) -0.0028(10) 0.0016(10) 0.0036(10)
C23 0.0224(13) 0.0220(12) 0.0210(13) -0.0072(10) -0.0021(10) 0.0008(10)
C24 0.0272(14) 0.0234(12) 0.0213(13) -0.0026(10) -0.0011(10) -0.0016(10)
C25 0.0259(14) 0.0329(14) 0.0175(12) -0.0039(11) -0.0001(10) -0.0070(11)
C26 0.0188(12) 0.0283(13) 0.0219(13) -0.0080(10) 0.0005(10) -0.0030(10)
C27 0.0178(12) 0.0210(11) 0.0196(12) -0.0088(10) -0.0018(9) -0.0027(9)
C28 0.0216(12) 0.0190(11) 0.0163(11) -0.0070(9) 0.0018(9) -0.0016(9)
C211 0.0404(17) 0.0297(14) 0.0288(15) -0.0153(12) -0.0031(12) 0.0098(12)
C212 0.0217(13) 0.0279(13) 0.0285(14) -0.0037(11) -0.0026(10) 0.0026(10)
C31 0.0225(13) 0.0263(12) 0.0189(12) -0.0127(10) 0.0041(9) -0.0018(10)
C32 0.0279(14) 0.0334(14) 0.0249(13) -0.0200(12) 0.0056(10) -0.0058(11)
C33 0.0223(13) 0.0224(12) 0.0185(12) -0.0094(10) 0.0004(9) -0.0023(9)
C34 0.0253(14) 0.0318(14) 0.0236(13) -0.0137(11) -0.0032(10) -0.0063(11)
C35 0.0176(12) 0.0323(14) 0.0255(13) -0.0116(11) -0.0004(10) -0.0054(10)
C36 0.0177(12) 0.0284(13) 0.0226(13) -0.0110(11) 0.0020(9) -0.0006(10)
C37 0.0161(11) 0.0182(11) 0.0179(12) -0.0056(9) -0.0019(9) -0.0004(9)
C38 0.0154(11) 0.0201(11) 0.0193(12) -0.0067(9) -0.0008(9) -0.0019(9)
C311 0.0282(14) 0.0311(14) 0.0318(15) -0.0159(12) 0.0026(11) 0.0040(11)
C312 0.0337(15) 0.0259(13) 0.0204(13) -0.0089(11) 0.0007(11) -0.0035(11)
C41 0.0196(12) 0.0297(13) 0.0272(14) -0.0145(11) 0.0014(10) -0.0090(10)
C42 0.0326(16) 0.056(2) 0.0377(17) -0.0322(16) 0.0092(13) -0.0176(14)
C43 0.0252(13) 0.0282(13) 0.0209(13) -0.0116(11) -0.0013(10) -0.0028(10)
C44 0.0308(14) 0.0308(13) 0.0182(12) -0.0143(11) -0.0042(10) 0.0023(11)
C45 0.0293(14) 0.0370(15) 0.0178(12) -0.0144(11) 0.0020(10) 0.0007(11)
C46 0.0199(13) 0.0390(15) 0.0237(13) -0.0158(12) 0.0039(10) -0.0052(11)
C47 0.0211(12) 0.0214(11) 0.0187(12) -0.0082(10) -0.0004(9) -0.0001(9)
C48 0.0190(12) 0.0273(12) 0.0161(12) -0.0098(10) 0.0008(9) 0.0002(10)
C411 0.0452(19) 0.0338(15) 0.0364(17) -0.0128(13) -0.0063(14) -0.0087(13)
C412 0.0295(16) 0.0430(17) 0.055(2) -0.0278(16) -0.0130(14) 0.0011(13)
C51 0.0192(12) 0.0149(10) 0.0185(12) -0.0027(9) 0.0019(9) -0.0018(9)
C52 0.0270(14) 0.0182(11) 0.0242(13) -0.0012(10) 0.0017(10) 0.0046(10)
C53 0.0216(12) 0.0189(11) 0.0179(12) -0.0071(9) 0.0001(9) 0.0017(9)
C54 0.0257(13) 0.0250(12) 0.0198(12) -0.0085(10) -0.0044(10) 0.0099(10)
C55 0.0178(12) 0.0308(13) 0.0289(14) -0.0132(11) -0.0030(10) 0.0054(10)
C56 0.0169(12) 0.0253(12) 0.0258(13) -0.0103(10) 0.0018(10) -0.0005(9)
C57 0.0183(12) 0.0169(10) 0.0182(12) -0.0075(9) -0.0016(9) 0.0037(9)
C58 0.0156(11) 0.0211(11) 0.0176(11) -0.0096(9) 0.0003(9) 0.0018(9)
C511 0.0293(14) 0.0242(13) 0.0277(14) -0.0083(11) 0.0024(11) -0.0084(11)
C512 0.0296(14) 0.0254(12) 0.0190(13) -0.0062(10) 0.0018(10) 0.0034(10)
C61 0.0163(12) 0.0215(12) 0.0268(13) -0.0049(10) 0.0023(10) 0.0056(9)
C62 0.0237(14) 0.0283(14) 0.0352(16) 0.0029(12) 0.0021(12) 0.0062(11)
C63 0.0226(13) 0.0201(11) 0.0221(13) -0.0061(10) -0.0004(10) 0.0021(9)
C64 0.0306(14) 0.0184(11) 0.0189(12) -0.0016(10) -0.0015(10) 0.0016(10)
C65 0.0304(14) 0.0236(12) 0.0194(13) -0.0046(10) 0.0044(10) -0.0028(10)
C66 0.0209(13) 0.0266(13) 0.0249(13) -0.0077(11) 0.0058(10) -0.0003(10)
C67 0.0208(12) 0.0174(11) 0.0175(12) -0.0031(9) 0.0002(9) 0.0010(9)
C68 0.0199(12) 0.0198(11) 0.0186(12) -0.0048(10) 0.0026(9) -0.0024(9)
C611 0.050(2) 0.0357(16) 0.0352(17) -0.0162(14) -0.0027(14) 0.0146(14)
C612 0.0271(15) 0.0311(15) 0.0468(19) -0.0082(13) -0.0089(13) 0.0027(12)
C71 0.0203(12) 0.0257(12) 0.0166(12) -0.0107(10) 0.0015(9) 0.0007(9)
C72 0.0246(13) 0.0267(13) 0.0245(13) -0.0133(11) -0.0003(10) 0.0007(10)
C73 0.0256(13) 0.0206(11) 0.0170(12) -0.0059(10) -0.0032(9) 0.0010(10)
C74 0.0269(14) 0.0267(13) 0.0258(14) -0.0111(11) -0.0031(10) -0.0014(10)
C75 0.0228(13) 0.0262(13) 0.0325(15) -0.0113(11) -0.0052(11) -0.0025(10)
C76 0.0178(12) 0.0279(13) 0.0308(14) -0.0108(11) 0.0017(10) 0.0011(10)
C77 0.0189(12) 0.0170(11) 0.0196(12) -0.0060(9) -0.0010(9) -0.0014(9)
C78 0.0169(11) 0.0174(11) 0.0178(12) -0.0033(9) -0.0017(9) -0.0020(9)
C711 0.0305(14) 0.0290(13) 0.0203(13) -0.0069(11) 0.0004(10) -0.0031(11)
C712 0.0242(13) 0.0315(13) 0.0243(13) -0.0135(11) -0.0011(10) 0.0038(11)
C81 0.0171(12) 0.0337(14) 0.0259(13) -0.0173(11) 0.0002(10) -0.0042(10)
C82 0.0236(14) 0.0424(16) 0.0254(14) -0.0190(12) 0.0000(10) -0.0021(11)
C83 0.0217(13) 0.0260(12) 0.0222(13) -0.0096(10) 0.0000(10) -0.0001(10)
C84 0.0322(15) 0.0299(13) 0.0186(13) -0.0111(11) 0.0019(10) 0.0001(11)
C85 0.0312(15) 0.0298(13) 0.0222(13) -0.0101(11) 0.0085(11) -0.0033(11)
C86 0.0216(13) 0.0272(13) 0.0251(13) -0.0101(11) 0.0064(10) -0.0061(10)
C87 0.0198(12) 0.0189(11) 0.0223(13) -0.0075(10) 0.0022(9) -0.0010(9)
C88 0.0171(12) 0.0211(11) 0.0210(12) -0.0079(10) 0.0030(9) 0.0019(9)
C811 0.0222(14) 0.0474(17) 0.0403(17) -0.0275(14) -0.0052(12) 0.0029(12)
C812 0.0337(16) 0.0328(15) 0.0357(16) -0.0172(13) 0.0021(12) -0.0088(12)

loop_
_atom_type_symbol
_atom_type_description
_atom_type_scat_dispersion_real
_atom_type_scat_dispersion_imag
_atom_type_scat_source
C C 0.0033 0.0016 'International Tables Vol C Tables 4.2.6.8 and 6.1.1.4'
H H 0.0000 0.0000 'International Tables Vol C Tables 4.2.6.8 and 6.1.1.4'
O O 0.0106 0.0060 'International Tables Vol C Tables 4.2.6.8 and 6.1.1.4'
Al Al 0.0645 0.0514 'International Tables Vol C Tables 4.2.6.8 and 6.1.1.4'
Ba Ba -0.3244 2.2819 'International Tables Vol C Tables 4.2.6.8 and 6.1.1.4'

loop_
_geom_angle_atom_site_label_1
_geom_angle_atom_site_label_2
_geom_angle_atom_site_label_3
_geom_angle
_geom_angle_publ_flag
O10 Ba1 O11 60.97(6) yes
O10 Ba1 O20 158.62(6) yes
O10 Ba1 O21 107.84(6) yes
O10 Ba1 O30 74.98(6) yes
O10 Ba1 O31 91.06(6) yes
O10 Ba1 O40 100.26(6) yes
O10 Ba1 O41 96.00(6) yes
O11 Ba1 O20 113.34(6) yes
O11 Ba1 O21 54.89(6) yes
O11 Ba1 O30 100.44(6) yes
O11 Ba1 O31 150.44(6) yes
O11 Ba1 O40 82.83(6) yes
O11 Ba1 O41 132.09(6) yes
O20 Ba1 O21 59.56(6) yes
O20 Ba1 O30 86.60(6) yes
O20 Ba1 O31 89.04(6) yes
O20 Ba1 O40 99.28(6) yes
O20 Ba1 O41 101.43(6) yes
O21 Ba1 O30 86.98(6) yes
O21 Ba1 O31 136.70(6) yes
O21 Ba1 O40 101.17(6) yes
O21 Ba1 O41 151.95(7) yes
O30 Ba1 O31 60.18(6) yes
O30 Ba1 O40 171.59(6) yes
O30 Ba1 O41 113.96(6) yes
O31 Ba1 O40 113.60(6) yes
O31 Ba1 O41 54.66(6) yes
O40 Ba1 O41 59.13(6) yes
O50 Ba2 O70 70.91(6) yes
O50 Ba2 O71 96.54(6) yes
O50 Ba2 O80 87.05(6) yes
O50 Ba2 O81 95.09(6) yes
O51 Ba2 O60 114.12(6) yes
O51 Ba2 O61 54.64(6) yes
O51 Ba2 O70 90.57(6) yes
O51 Ba2 O71 148.33(6) yes
O51 Ba2 O80 86.35(6) yes
O51 Ba2 O81 139.61(6) yes
O60 Ba2 O61 59.55(6) yes
O60 Ba2 O70 99.28(6) yes
O60 Ba2 O71 84.88(6) yes
O60 Ba2 O80 103.84(6) yes
O60 Ba2 O81 95.98(6) yes
O61 Ba2 O70 96.39(6) yes
O61 Ba2 O71 134.79(6) yes
O61 Ba2 O80 101.23(6) yes
O61 Ba2 O81 146.23(6) yes
O70 Ba2 O71 60.37(6) yes
O70 Ba2 O80 155.85(6) yes
O70 Ba2 O81 111.31(6) yes
O71 Ba2 O80 114.64(6) yes
O71 Ba2 O81 55.01(6) yes
O80 Ba2 O81 59.65(6) yes
O50 Ba2 O60 167.35(6) yes
O50 Ba2 O61 112.51(6) yes
O50 Ba2 O51 59.42(6) yes
O11 Al1 O21 89.17(9) yes
O11 Al1 C03 109.72(11) yes
O21 Al1 C01 109.42(11) yes
O11 Al1 C01 117.00(11) yes
C01 Al1 C03 115.65(12) yes
O21 Al1 C03 113.01(11) yes
O31 Al2 C05 112.22(11) yes
O31 Al2 C07 114.57(11) yes
O41 Al2 C07 112.17(11) yes
C05 Al2 C07 115.12(12) yes
O41 Al2 C05 110.95(12) yes
O31 Al2 O41 88.99(9) yes
O51 Al3 O61 89.16(9) yes
O51 Al3 C09 112.41(11) yes
O51 Al3 C011 112.37(11) yes
O61 Al3 C09 112.32(11) yes
O61 Al3 C011 112.29(11) yes
C09 Al3 C011 115.47(12) yes
O71 Al4 C015 113.52(12) yes
O71 Al4 O81 89.51(9) yes
O71 Al4 C013 108.34(11) yes
C013 Al4 C015 115.78(12) yes
O81 Al4 C013 114.15(11) yes
O81 Al4 C015 112.62(12) yes
Ba1 O10 C11 132.33(14) yes
C11 O10 C18 106.17(19) yes
Ba1 O10 C18 115.43(15) yes
Ba1 O11 Al1 108.40(8) yes
Al1 O11 C17 127.64(16) yes
Ba1 O11 C17 119.48(14) yes
C21 O20 C28 107.47(19) yes
Ba1 O20 C28 117.94(15) yes
Ba1 O20 C21 134.10(14) yes
Al1 O21 C27 129.26(16) yes
Ba1 O21 Al1 107.52(8) yes
Ba1 O21 C27 121.91(14) yes
C31 O30 C38 106.88(18) yes
Ba1 O30 C31 135.05(14) yes
Ba1 O30 C38 115.84(15) yes
Ba1 O31 Al2 108.68(9) yes
Ba1 O31 C37 120.94(14) yes
Al2 O31 C37 130.36(16) yes
Ba1 O40 C41 133.85(15) yes
C41 O40 C48 107.2(2) yes
Ba1 O40 C48 117.22(15) yes
Ba1 O41 C47 122.29(15) yes
Ba1 O41 Al2 107.61(9) yes
Al2 O41 C47 128.55(16) yes
C51 O50 C58 107.31(18) yes
Ba2 O50 C58 116.21(15) yes
Ba2 O50 C51 131.31(13) yes
Ba2 O51 C57 120.13(14) yes
Al3 O51 C57 132.19(15) yes
Ba2 O51 Al3 107.62(8) yes
Ba2 O60 C61 134.68(14) yes
C61 O60 C68 107.51(19) yes
Ba2 O60 C68 117.26(15) yes
Ba2 O61 Al3 108.52(9) yes
Ba2 O61 C67 122.36(14) yes
Al3 O61 C67 128.76(16) yes
Ba2 O70 C71 132.85(14) yes
Ba2 O70 C78 116.69(15) yes
C71 O70 C78 106.39(18) yes
Ba2 O71 Al4 108.13(9) yes
Ba2 O71 C77 120.70(15) yes
Al4 O71 C77 128.49(16) yes
Ba2 O80 C88 117.72(14) yes
C81 O80 C88 106.6(2) yes
Ba2 O80 C81 133.48(14) yes
Ba2 O81 Al4 107.31(9) yes
Al4 O81 C87 131.27(16) yes
Ba2 O81 C87 121.39(15) yes
Al1 C01 C02 118.5(2) yes
Al1 C03 C04 115.7(2) yes
Al2 C05 C06 116.8(2) yes
Al2 C07 C08 114.39(18) yes
O10 C11 C112 106.3(2) yes
O10 C11 C12 104.2(2) yes
O10 C11 C111 107.0(2) yes
C111 C11 C112 112.4(2) no
C12 C11 C111 114.3(2) no
C12 C11 C112 111.9(2) no
C11 C12 C13 102.7(2) no
C14 C13 C18 119.6(2) no
C12 C13 C14 132.4(3) no
C12 C13 C18 108.0(2) no
C13 C14 C15 118.2(3) no
C14 C15 C16 121.1(2) no
C15 C16 C17 121.2(2) no
C16 C17 C18 116.0(2) no
O11 C17 C16 124.6(2) yes
O11 C17 C18 119.4(2) yes
C13 C18 C17 123.9(2) no
O10 C18 C13 113.5(2) yes
O10 C18 C17 122.5(2) yes
O20 C21 C212 106.4(2) yes
O20 C21 C22 105.2(2) yes
C22 C21 C211 112.7(2) no
C22 C21 C212 112.9(2) no
C211 C21 C212 113.1(2) no
O20 C21 C211 105.8(2) yes
C21 C22 C23 103.5(2) no
C22 C23 C28 108.4(2) no
C24 C23 C28 118.9(2) no
C22 C23 C24 132.8(3) no
C23 C24 C25 118.8(3) no
C24 C25 C26 121.1(2) no
C25 C26 C27 120.8(2) no
O21 C27 C28 118.8(2) yes
C26 C27 C28 116.0(2) no
O21 C27 C26 125.2(2) yes
O20 C28 C23 113.9(2) yes
C23 C28 C27 124.4(2) no
O20 C28 C27 121.7(2) yes
O30 C31 C32 105.1(2) yes
O30 C31 C312 106.8(2) yes
C32 C31 C311 114.1(2) no
C32 C31 C312 111.8(2) no
C311 C31 C312 112.1(2) no
O30 C31 C311 106.2(2) yes
C31 C32 C33 103.8(2) no
C32 C33 C34 132.2(2) no
C32 C33 C38 107.7(2) no
C34 C33 C38 120.2(2) no
C33 C34 C35 117.8(3) no
C34 C35 C36 121.4(2) no
C35 C36 C37 120.9(2) no
O31 C37 C38 119.2(2) yes
C36 C37 C38 116.2(2) no
O31 C37 C36 124.6(2) yes
O30 C38 C37 122.2(2) yes
C33 C38 C37 123.4(2) no
O30 C38 C33 114.4(2) yes
O40 C41 C411 105.6(2) yes
O40 C41 C412 106.8(2) yes
O40 C41 C42 105.5(2) yes
C42 C41 C412 112.9(2) no
C411 C41 C412 112.9(3) no
C42 C41 C411 112.5(3) no
C41 C42 C43 103.8(2) no
C42 C43 C48 108.2(2) no
C44 C43 C48 119.2(2) no
C42 C43 C44 132.6(3) no
C43 C44 C45 118.5(3) no
C44 C45 C46 121.4(3) no
C45 C46 C47 120.8(2) no
O41 C47 C48 119.1(2) yes
C46 C47 C48 115.9(2) no
O41 C47 C46 125.0(2) yes
O40 C48 C43 114.1(2) yes
O40 C48 C47 121.7(2) yes
C43 C48 C47 124.2(2) no
Al1 C01 H01A 108.00 no
Al1 C01 H01B 108.00 no
C02 C01 H01B 108.00 no
H01A C01 H01B 107.00 no
C02 C01 H01A 108.00 no
C01 C02 H02A 109.00 no
C01 C02 H02C 109.00 no
H02A C02 H02B 109.00 no
C01 C02 H02B 109.00 no
H02A C02 H02C 110.00 no
H02B C02 H02C 109.00 no
Al1 C03 H03A 108.00 no
Al1 C03 H03B 108.00 no
C04 C03 H03A 108.00 no
C04 C03 H03B 108.00 no
H03A C03 H03B 107.00 no
C03 C04 H04A 109.00 no
C03 C04 H04B 109.00 no
C03 C04 H04C 109.00 no
H04A C04 H04B 109.00 no
H04A C04 H04C 109.00 no
H04B C04 H04C 109.00 no
Al2 C05 H05A 108.00 no
Al2 C05 H05B 108.00 no
C06 C05 H05A 108.00 no
C06 C05 H05B 108.00 no
H05A C05 H05B 107.00 no
C05 C06 H06A 109.00 no
C05 C06 H06B 109.00 no
C05 C06 H06C 109.00 no
H06A C06 H06B 109.00 no
H06A C06 H06C 110.00 no
H06B C06 H06C 110.00 no
Al2 C07 H07A 109.00 no
Al2 C07 H07B 109.00 no
C08 C07 H07A 109.00 no
C08 C07 H07B 109.00 no
H07A C07 H07B 108.00 no
C07 C08 H08A 109.00 no
C07 C08 H08B 109.00 no
C07 C08 H08C 109.00 no
H08A C08 H08B 109.00 no
H08A C08 H08C 110.00 no
H08B C08 H08C 110.00 no
C11 C12 H12A 111.00 no
C11 C12 H12B 111.00 no
C13 C12 H12A 111.00 no
C13 C12 H12B 111.00 no
H12A C12 H12B 109.00 no
C13 C14 H14A 121.00 no
C15 C14 H14A 121.00 no
C14 C15 H15A 119.00 no
C16 C15 H15A 119.00 no
C15 C16 H16A 119.00 no
C17 C16 H16A 119.00 no
C21 C22 H22A 111.00 no
C21 C22 H22B 111.00 no
C23 C22 H22A 111.00 no
C23 C22 H22B 111.00 no
H22A C22 H22B 109.00 no
C23 C24 H24A 121.00 no
C25 C24 H24A 121.00 no
C24 C25 H25A 119.00 no
C26 C25 H25A 119.00 no
C25 C26 H26A 120.00 no
C27 C26 H26A 120.00 no
C31 C32 H32A 111.00 no
C31 C32 H32B 111.00 no
C33 C32 H32A 111.00 no
C33 C32 H32B 111.00 no
H32A C32 H32B 109.00 no
C33 C34 H34A 121.00 no
C35 C34 H34A 121.00 no
C36 C35 H35A 119.00 no
C34 C35 H35A 119.00 no
C37 C36 H36A 120.00 no
C35 C36 H36A 120.00 no
C41 C42 H42B 111.00 no
C43 C42 H42A 111.00 no
C41 C42 H42A 111.00 no
H42A C42 H42B 109.00 no
C43 C42 H42B 111.00 no
C43 C44 H44A 121.00 no
C45 C44 H44A 121.00 no
C46 C45 H45A 119.00 no
C44 C45 H45A 119.00 no
C45 C46 H46A 120.00 no
C47 C46 H46A 120.00 no
Al3 C09 C010 114.28(18) yes
C11 C111 H11B 109.00 no
C11 C111 H11A 109.00 no
H11A C111 H11C 109.00 no
H11B C111 H11C 109.00 no
C11 C111 H11C 109.00 no
H11A C111 H11B 110.00 no
Al3 C011 C012 115.3(2) yes
C11 C112 H11D 110.00 no
C11 C112 H11E 110.00 no
C11 C112 H11F 109.00 no
H11D C112 H11E 110.00 no
H11D C112 H11F 109.00 no
H11E C112 H11F 109.00 no
Al4 C013 C014 118.1(2) yes
Al4 C015 C016 116.7(2) yes
O50 C51 C511 106.4(2) yes
O50 C51 C52 104.70(19) yes
C511 C51 C512 112.9(2) no
C52 C51 C512 112.5(2) no
O50 C51 C512 105.8(2) yes
C52 C51 C511 113.7(2) no
C51 C52 C53 103.7(2) no
C52 C53 C54 132.2(2) no
C52 C53 C58 108.0(2) no
C54 C53 C58 119.8(2) no
C53 C54 C55 117.7(2) no
C54 C55 C56 121.6(2) no
C55 C56 C57 120.8(2) no
O51 C57 C56 125.3(2) yes
O51 C57 C58 118.5(2) yes
C56 C57 C58 116.2(2) no
O50 C58 C53 114.1(2) yes
C53 C58 C57 123.8(2) no
O50 C58 C57 122.0(2) yes
C611 C61 C612 113.8(3) no
C62 C61 C612 111.6(2) no
O60 C61 C62 105.3(2) yes
C62 C61 C611 112.9(3) no
O60 C61 C612 106.8(2) yes
O60 C61 C611 105.8(2) yes
C61 C62 C63 104.1(2) no
C62 C63 C68 108.2(2) no
C62 C63 C64 132.5(3) no
C64 C63 C68 119.3(2) no
C63 C64 C65 118.3(3) no
C64 C65 C66 121.5(2) no
C65 C66 C67 120.7(2) no
O61 C67 C68 118.8(2) yes
C66 C67 C68 116.2(2) no
O61 C67 C66 125.0(2) yes
O60 C68 C63 114.0(2) yes
O60 C68 C67 122.0(2) yes
C63 C68 C67 124.0(2) no
O70 C71 C712 107.50(19) yes
C72 C71 C711 111.7(2) no
C72 C71 C712 114.4(2) no
O70 C71 C72 104.39(19) yes
O70 C71 C711 105.6(2) yes
C711 C71 C712 112.4(2) no
C71 C72 C73 102.6(2) no
C72 C73 C74 132.5(3) no
C74 C73 C78 119.7(2) no
C72 C73 C78 107.8(2) no
C73 C74 C75 117.5(3) no
C74 C75 C76 122.2(2) no
C75 C76 C77 121.1(3) no
O71 C77 C76 125.8(2) yes
O71 C77 C78 118.9(2) yes
C76 C77 C78 115.3(2) no
O70 C78 C77 122.2(2) yes
C73 C78 C77 124.2(2) no
O70 C78 C73 113.6(2) yes
O80 C81 C811 107.0(2) yes
O80 C81 C82 105.0(2) yes
C82 C81 C812 112.6(3) no
C811 C81 C812 113.3(2) no
O80 C81 C812 105.7(2) yes
C82 C81 C811 112.5(2) no
C81 C82 C83 103.4(2) no
C82 C83 C88 108.2(2) no
C82 C83 C84 132.1(3) no
C84 C83 C88 119.7(2) no
C83 C84 C85 117.8(3) no
C84 C85 C86 121.7(2) no
C85 C86 C87 120.9(2) no
O81 C87 C86 125.0(2) yes
O81 C87 C88 119.2(2) yes
C86 C87 C88 115.8(2) no
O80 C88 C83 114.3(2) yes
C83 C88 C87 124.1(2) no
O80 C88 C87 121.6(2) yes
Al3 C09 H09B 109.00 no
Al3 C09 H09A 109.00 no
H09A C09 H09B 108.00 no
C010 C09 H09A 109.00 no
C010 C09 H09B 109.00 no
H01J C010 H01K 109.00 no
H01I C010 H01K 110.00 no
C09 C010 H01I 109.00 no
C09 C010 H01J 109.00 no
C09 C010 H01K 109.00 no
H01I C010 H01J 109.00 no
H21A C211 H21B 109.00 no
H21A C211 H21C 110.00 no
C21 C211 H21C 110.00 no
C21 C211 H21B 109.00 no
C21 C211 H21A 109.00 no
H21B C211 H21C 109.00 no
Al3 C011 H01D 108.00 no
C012 C011 H01C 109.00 no
Al3 C011 H01C 108.00 no
H01C C011 H01D 107.00 no
C012 C011 H01D 108.00 no
C21 C212 H21F 109.00 no
H21D C212 H21E 110.00 no
H21D C212 H21F 109.00 no
H21E C212 H21F 110.00 no
C21 C212 H21D 109.00 no
C21 C212 H21E 109.00 no
H01L C012 H01N 109.00 no
H01M C012 H01N 109.00 no
C011 C012 H01L 109.00 no
C011 C012 H01M 109.00 no
C011 C012 H01N 109.00 no
H01L C012 H01M 110.00 no
Al4 C013 H01F 108.00 no
C014 C013 H01E 108.00 no
C014 C013 H01F 108.00 no
H01E C013 H01F 107.00 no
Al4 C013 H01E 108.00 no
C013 C014 H01O 109.00 no
C013 C014 H01Q 110.00 no
H01O C014 H01P 110.00 no
C013 C014 H01P 109.00 no
H01O C014 H01Q 109.00 no
H01P C014 H01Q 109.00 no
Al4 C015 H01G 108.00 no
Al4 C015 H01H 108.00 no
C016 C015 H01G 108.00 no
C016 C015 H01H 108.00 no
H01G C015 H01H 107.00 no
C015 C016 H01S 109.00 no
C015 C016 H01T 109.00 no
H01R C016 H01S 110.00 no
H01R C016 H01T 109.00 no
H01S C016 H01T 109.00 no
C015 C016 H01R 109.00 no
C51 C52 H52A 111.00 no
C51 C52 H52B 111.00 no
C53 C52 H52B 111.00 no
H52A C52 H52B 109.00 no
C53 C52 H52A 111.00 no
C55 C54 H54A 121.00 no
C53 C54 H54A 121.00 no
C54 C55 H55A 119.00 no
C56 C55 H55A 119.00 no
C57 C56 H56A 120.00 no
C55 C56 H56A 120.00 no
C61 C62 H62A 111.00 no
C61 C62 H62B 111.00 no
C63 C62 H62A 111.00 no
C63 C62 H62B 111.00 no
H62A C62 H62B 109.00 no
C63 C64 H64A 121.00 no
C65 C64 H64A 121.00 no
C64 C65 H65A 119.00 no
C66 C65 H65A 119.00 no
C65 C66 H66A 120.00 no
C67 C66 H66A 120.00 no
C73 C72 H72B 111.00 no
C71 C72 H72A 111.00 no
C71 C72 H72B 111.00 no
C73 C72 H72A 111.00 no
H72A C72 H72B 109.00 no
C73 C74 H74A 121.00 no
C75 C74 H74A 121.00 no
C74 C75 H75A 119.00 no
C76 C75 H75A 119.00 no
C75 C76 H76A 120.00 no
C77 C76 H76A 119.00 no
C81 C82 H82B 111.00 no
C83 C82 H82A 111.00 no
C81 C82 H82A 111.00 no
H82A C82 H82B 109.00 no
C83 C82 H82B 111.00 no
C83 C84 H84A 121.00 no
C85 C84 H84A 121.00 no
C84 C85 H85A 119.00 no
C86 C85 H85A 119.00 no
C87 C86 H86A 120.00 no
C85 C86 H86A 120.00 no
H31A C311 H31C 109.00 no
H31B C311 H31C 110.00 no
H31A C311 H31B 109.00 no
C31 C311 H31C 110.00 no
C31 C311 H31B 109.00 no
C31 C311 H31A 109.00 no
C31 C312 H31E 109.00 no
C31 C312 H31F 110.00 no
C31 C312 H31D 109.00 no
H31E C312 H31F 109.00 no
H31D C312 H31E 109.00 no
H31D C312 H31F 109.00 no
C41 C411 H41A 109.00 no
C41 C411 H41B 109.00 no
C41 C411 H41C 109.00 no
H41A C411 H41B 109.00 no
H41A C411 H41C 109.00 no
H41B C411 H41C 110.00 no
C41 C412 H41F 109.00 no
H41E C412 H41F 109.00 no
H41D C412 H41E 109.00 no
H41D C412 H41F 109.00 no
C41 C412 H41D 109.00 no
C41 C412 H41E 109.00 no
C51 C511 H51A 109.00 no
C51 C511 H51B 109.00 no
C51 C511 H51C 109.00 no
H51A C511 H51B 109.00 no
H51A C511 H51C 110.00 no
H51B C511 H51C 109.00 no
C51 C512 H51D 109.00 no
C51 C512 H51E 110.00 no
C51 C512 H51F 110.00 no
H51D C512 H51E 109.00 no
H51D C512 H51F 109.00 no
H51E C512 H51F 109.00 no
C61 C611 H61A 109.00 no
C61 C611 H61B 109.00 no
C61 C611 H61C 110.00 no
H61A C611 H61B 109.00 no
H61A C611 H61C 110.00 no
H61B C611 H61C 109.00 no
C61 C612 H61D 110.00 no
C61 C612 H61E 109.00 no
C61 C612 H61F 110.00 no
H61D C612 H61E 109.00 no
H61D C612 H61F 109.00 no
H61E C612 H61F 109.00 no
C71 C711 H71A 109.00 no
C71 C711 H71B 110.00 no
C71 C711 H71C 109.00 no
H71A C711 H71B 109.00 no
H71A C711 H71C 109.00 no
H71B C711 H71C 109.00 no
C71 C712 H71D 109.00 no
C71 C712 H71E 109.00 no
C71 C712 H71F 109.00 no
H71D C712 H71E 109.00 no
H71D C712 H71F 109.00 no
H71E C712 H71F 109.00 no
C81 C811 H81A 109.00 no
C81 C811 H81B 109.00 no
C81 C811 H81C 109.00 no
H81A C811 H81B 109.00 no
H81A C811 H81C 110.00 no
H81B C811 H81C 109.00 no
C81 C812 H81D 110.00 no
C81 C812 H81E 109.00 no
C81 C812 H81F 109.00 no
H81D C812 H81E 109.00 no
H81D C812 H81F 110.00 no
H81E C812 H81F 109.00 no

loop_
_geom_bond_atom_site_label_1
_geom_bond_atom_site_label_2
_geom_bond_distance
_geom_bond_publ_flag
Ba1 O10 2.784(2) yes
Ba1 O11 2.7457(18) yes
Ba1 O20 2.801(2) yes
Ba1 O21 2.7696(18) yes
Ba1 O30 2.8194(19) yes
Ba1 O31 2.7492(18) yes
Ba1 O40 2.843(2) yes
Ba1 O41 2.7737(19) yes
Ba2 O80 2.806(2) yes
Ba2 O50 2.8086(18) yes
Ba2 O51 2.7741(17) yes
Ba2 O60 2.820(2) yes
Ba2 O61 2.7501(19) yes
Ba2 O70 2.792(2) yes
Ba2 O71 2.7544(18) yes
Ba2 O81 2.7773(19) yes
Al1 O11 1.8118(19) yes
Al1 O21 1.8094(19) yes
Al1 C01 1.977(3) yes
Al1 C03 1.985(3) yes
Al2 C07 1.978(3) yes
Al2 C05 1.973(3) yes
Al2 O31 1.8076(19) yes
Al2 O41 1.811(2) yes
Al3 C09 1.973(3) yes
Al3 O61 1.8071(19) yes
Al3 O51 1.8052(19) yes
Al3 C011 1.980(3) yes
Al4 O71 1.816(2) yes
Al4 O81 1.8128(19) yes
Al4 C013 1.975(3) yes
Al4 C015 1.975(3) yes
O10 C18 1.387(3) yes
O10 C11 1.493(3) yes
O11 C17 1.353(3) yes
O20 C28 1.391(3) yes
O20 C21 1.493(3) yes
O21 C27 1.352(3) yes
O30 C31 1.492(3) yes
O30 C38 1.392(3) yes
O31 C37 1.354(3) yes
O40 C48 1.389(3) yes
O40 C41 1.494(3) yes
O41 C47 1.354(3) yes
O50 C51 1.495(3) yes
O50 C58 1.381(3) yes
O51 C57 1.351(3) yes
O60 C68 1.383(3) yes
O60 C61 1.492(3) yes
O61 C67 1.356(3) yes
O70 C78 1.386(3) yes
O70 C71 1.493(3) yes
O71 C77 1.354(3) yes
O80 C81 1.500(3) yes
O80 C88 1.387(3) yes
O81 C87 1.348(3) yes
C01 C02 1.536(4) no
C03 C04 1.530(4) no
C05 C06 1.533(4) no
C07 C08 1.537(4) no
C11 C112 1.515(4) no
C11 C111 1.521(4) no
C11 C12 1.544(4) no
C12 C13 1.501(4) no
C13 C18 1.374(4) no
C13 C14 1.393(4) no
C14 C15 1.400(4) no
C15 C16 1.395(4) no
C16 C17 1.396(4) no
C17 C18 1.396(4) no
C21 C22 1.558(4) no
C21 C211 1.509(4) no
C21 C212 1.512(4) no
C22 C23 1.510(4) no
C23 C28 1.379(4) no
C23 C24 1.392(4) no
C24 C25 1.385(4) no
C25 C26 1.401(4) no
C26 C27 1.400(4) no
C27 C28 1.383(4) no
C31 C312 1.518(4) no
C31 C311 1.513(4) no
C31 C32 1.546(4) no
C32 C33 1.509(4) no
C33 C34 1.389(4) no
C33 C38 1.373(4) no
C34 C35 1.392(4) no
C35 C36 1.396(4) no
C36 C37 1.398(3) no
C37 C38 1.391(3) no
C41 C42 1.546(4) no
C41 C411 1.510(4) no
C41 C412 1.504(4) no
C42 C43 1.508(4) no
C43 C44 1.391(4) no
C43 C48 1.378(4) no
C44 C45 1.384(4) no
C45 C46 1.395(4) no
C46 C47 1.404(4) no
C47 C48 1.384(4) no
C01 H01A 0.9900 no
C01 H01B 0.9900 no
C02 H02C 0.9800 no
C02 H02A 0.9800 no
C02 H02B 0.9800 no
C03 H03A 0.9900 no
C03 H03B 0.9900 no
C04 H04A 0.9800 no
C04 H04B 0.9800 no
C04 H04C 0.9800 no
C05 H05B 0.9900 no
C05 H05A 0.9900 no
C06 H06B 0.9800 no
C06 H06C 0.9800 no
C06 H06A 0.9800 no
C07 H07A 0.9900 no
C07 H07B 0.9900 no
C08 H08C 0.9800 no
C08 H08A 0.9800 no
C08 H08B 0.9800 no
C12 H12A 0.9900 no
C12 H12B 0.9900 no
C14 H14A 0.9500 no
C15 H15A 0.9500 no
C16 H16A 0.9500 no
C22 H22B 0.9900 no
C22 H22A 0.9900 no
C24 H24A 0.9500 no
C25 H25A 0.9500 no
C26 H26A 0.9500 no
C32 H32A 0.9900 no
C32 H32B 0.9900 no
C34 H34A 0.9500 no
C35 H35A 0.9500 no
C36 H36A 0.9500 no
C42 H42A 0.9900 no
C42 H42B 0.9900 no
C44 H44A 0.9500 no
C45 H45A 0.9500 no
C46 H46A 0.9500 no
C09 C010 1.531(4) no
C111 H11B 0.9800 no
C111 H11C 0.9800 no
C111 H11A 0.9800 no
C011 C012 1.538(4) no
C112 H11F 0.9800 no
C112 H11D 0.9800 no
C112 H11E 0.9800 no
C013 C014 1.520(5) no
C015 C016 1.539(4) no
C51 C52 1.548(4) no
C51 C511 1.514(4) no
C51 C512 1.516(4) no
C52 C53 1.505(4) no
C53 C54 1.391(4) no
C53 C58 1.374(4) no
C54 C55 1.394(4) no
C55 C56 1.394(4) no
C56 C57 1.394(3) no
C57 C58 1.389(4) no
C61 C611 1.505(4) no
C61 C612 1.505(4) no
C61 C62 1.547(4) no
C62 C63 1.499(4) no
C63 C68 1.380(4) no
C63 C64 1.392(4) no
C64 C65 1.385(4) no
C65 C66 1.395(4) no
C66 C67 1.404(4) no
C67 C68 1.381(4) no
C71 C712 1.512(4) no
C71 C72 1.545(4) no
C71 C711 1.524(4) no
C72 C73 1.510(4) no
C73 C78 1.378(4) no
C73 C74 1.391(4) no
C74 C75 1.387(4) no
C75 C76 1.393(4) no
C76 C77 1.396(4) no
C77 C78 1.396(4) no
C81 C82 1.547(4) no
C81 C811 1.506(4) no
C81 C812 1.514(4) no
C82 C83 1.508(4) no
C83 C88 1.371(4) no
C83 C84 1.402(4) no
C84 C85 1.386(4) no
C85 C86 1.397(4) no
C86 C87 1.406(4) no
C87 C88 1.392(4) no
C09 H09A 0.9900 no
C09 H09B 0.9900 no
C010 H01J 0.9800 no
C010 H01K 0.9800 no
C010 H01I 0.9800 no
C211 H21C 0.9800 no
C211 H21B 0.9800 no
C211 H21A 0.9800 no
C011 H01C 0.9900 no
C011 H01D 0.9900 no
C212 H21E 0.9800 no
C212 H21F 0.9800 no
C212 H21D 0.9800 no
C012 H01N 0.9800 no
C012 H01M 0.9800 no
C012 H01L 0.9800 no
C013 H01F 0.9900 no
C013 H01E 0.9900 no
C014 H01P 0.9800 no
C014 H01Q 0.9800 no
C014 H01O 0.9800 no
C015 H01G 0.9900 no
C015 H01H 0.9900 no
C016 H01R 0.9800 no
C016 H01T 0.9800 no
C016 H01S 0.9800 no
C52 H52A 0.9900 no
C52 H52B 0.9900 no
C54 H54A 0.9500 no
C55 H55A 0.9500 no
C56 H56A 0.9500 no
C62 H62B 0.9900 no
C62 H62A 0.9900 no
C64 H64A 0.9500 no
C65 H65A 0.9500 no
C66 H66A 0.9500 no
C72 H72A 0.9900 no
C72 H72B 0.9900 no
C74 H74A 0.9500 no
C75 H75A 0.9500 no
C76 H76A 0.9500 no
C82 H82A 0.9900 no
C82 H82B 0.9900 no
C84 H84A 0.9500 no
C85 H85A 0.9500 no
C86 H86A 0.9500 no
C311 H31B 0.9800 no
C311 H31A 0.9800 no
C311 H31C 0.9800 no
C312 H31D 0.9800 no
C312 H31E 0.9800 no
C312 H31F 0.9800 no
C411 H41C 0.9800 no
C411 H41A 0.9800 no
C411 H41B 0.9800 no
C412 H41D 0.9800 no
C412 H41E 0.9800 no
C412 H41F 0.9800 no
C511 H51A 0.9800 no
C511 H51B 0.9800 no
C511 H51C 0.9800 no
C512 H51D 0.9800 no
C512 H51E 0.9800 no
C512 H51F 0.9800 no
C611 H61A 0.9800 no
C611 H61B 0.9800 no
C611 H61C 0.9800 no
C612 H61D 0.9800 no
C612 H61E 0.9800 no
C612 H61F 0.9800 no
C711 H71A 0.9800 no
C711 H71B 0.9800 no
C711 H71C 0.9800 no
C712 H71D 0.9800 no
C712 H71E 0.9800 no
C712 H71F 0.9800 no
C811 H81A 0.9800 no
C811 H81B 0.9800 no
C811 H81C 0.9800 no
C812 H81D 0.9800 no
C812 H81E 0.9800 no
C812 H81F 0.9800 no

loop_
_geom_torsion_atom_site_label_1
_geom_torsion_atom_site_label_2
_geom_torsion_atom_site_label_3
_geom_torsion_atom_site_label_4
_geom_torsion
_geom_torsion_publ_flag
O11 Ba1 O10 C11 -159.9(2) no
O11 Ba1 O10 C18 -11.62(14) no
O20 Ba1 O10 C11 120.2(2) no
O20 Ba1 O10 C18 -91.6(2) no
O21 Ba1 O10 C11 170.57(18) no
O21 Ba1 O10 C18 -41.20(16) no
O30 Ba1 O10 C11 88.83(19) no
O30 Ba1 O10 C18 -122.94(16) no
O31 Ba1 O10 C11 30.16(19) no
O31 Ba1 O10 C18 178.39(15) no
O40 Ba1 O10 C11 -84.06(19) no
O40 Ba1 O10 C18 64.17(16) no
O41 Ba1 O10 C11 -24.41(19) no
O41 Ba1 O10 C18 123.82(15) no
O10 Ba1 O11 Al1 -145.74(10) no
O10 Ba1 O11 C17 12.28(16) no
O20 Ba1 O11 Al1 11.24(10) no
O20 Ba1 O11 C17 169.27(16) no
O21 Ba1 O11 Al1 -0.80(8) no
O21 Ba1 O11 C17 157.22(19) no
O30 Ba1 O11 Al1 -79.55(9) no
O30 Ba1 O11 C17 78.47(17) no
O31 Ba1 O11 Al1 -125.12(10) no
O31 Ba1 O11 C17 32.9(2) no
O40 Ba1 O11 Al1 108.29(9) no
O40 Ba1 O11 C17 -93.69(17) no
O41 Ba1 O11 Al1 144.15(8) no
O41 Ba1 O11 C17 -57.83(19) no
O10 Ba1 O20 C21 -131.5(2) no
O10 Ba1 O20 C28 57.7(2) no
O11 Ba1 O20 C21 158.86(19) no
O11 Ba1 O20 C28 -11.95(18) no
O21 Ba1 O20 C21 170.3(2) no
O21 Ba1 O20 C28 -0.53(16) no
O30 Ba1 O20 C21 -101.2(2) no
O30 Ba1 O20 C28 87.96(17) no
O31 Ba1 O20 C21 -41.1(2) no
O31 Ba1 O20 C28 148.14(17) no
O40 Ba1 O20 C21 72.7(2) no
O40 Ba1 O20 C28 -98.10(17) no
O41 Ba1 O20 C21 12.5(2) no
O41 Ba1 O20 C28 -158.27(17) no
O10 Ba1 O21 Al1 32.64(10) no
O10 Ba1 O21 C27 -159.29(17) no
O11 Ba1 O21 Al1 0.80(8) no
O11 Ba1 O21 C27 168.9(2) no
O20 Ba1 O21 Al1 -166.36(11) no
O20 Ba1 O21 C27 1.71(17) no
O30 Ba1 O21 Al1 105.80(9) no
O30 Ba1 O21 C27 -86.13(18) no
O31 Ba1 O21 Al1 144.34(8) no
O31 Ba1 O21 C27 -47.6(2) no
O40 Ba1 O21 Al1 -72.09(10) no
O40 Ba1 O21 C27 95.99(18) no
O41 Ba1 O21 Al1 -114.23(12) no
O41 Ba1 O21 C27 53.8(2) no
O10 Ba1 O30 C31 89.8(2) no
O10 Ba1 O30 C38 -109.88(16) no
O11 Ba1 O30 C31 33.9(2) no
O11 Ba1 O30 C38 -165.80(15) no
O20 Ba1 O30 C31 -79.3(2) no
O20 Ba1 O30 C38 81.08(16) no
O21 Ba1 O30 C31 -19.6(2) no
O21 Ba1 O30 C38 140.74(16) no
O31 Ba1 O30 C31 -170.1(2) no
O31 Ba1 O30 C38 -9.76(15) no
O41 Ba1 O30 C31 179.72(19) no
O41 Ba1 O30 C38 -19.93(17) no
O10 Ba1 O31 Al2 -98.29(9) no
O10 Ba1 O31 C37 83.11(18) no
O11 Ba1 O31 Al2 -116.23(11) no
O11 Ba1 O31 C37 65.2(2) no
O20 Ba1 O31 Al2 103.10(9) no
O20 Ba1 O31 C37 -75.51(18) no
O21 Ba1 O31 Al2 143.91(8) no
O21 Ba1 O31 C37 -34.7(2) no
O30 Ba1 O31 Al2 -170.27(11) no
O30 Ba1 O31 C37 11.13(17) no
O40 Ba1 O31 Al2 3.39(11) no
O40 Ba1 O31 C37 -175.22(17) no
O41 Ba1 O31 Al2 -1.68(8) no
O41 Ba1 O31 C37 179.7(2) no
O10 Ba1 O40 C41 -100.2(2) no
O10 Ba1 O40 C48 97.13(17) no
O11 Ba1 O40 C41 -41.5(2) no
O11 Ba1 O40 C48 155.81(18) no
O20 Ba1 O40 C41 71.1(2) no
O20 Ba1 O40 C48 -91.60(18) no
O21 Ba1 O40 C41 10.5(2) no
O21 Ba1 O40 C48 -152.19(17) no
O31 Ba1 O40 C41 164.1(2) no
O31 Ba1 O40 C48 1.42(19) no
O41 Ba1 O40 C41 168.9(2) no
O41 Ba1 O40 C48 6.24(16) no
O10 Ba1 O41 Al2 88.69(10) no
O10 Ba1 O41 C47 -104.41(18) no
O11 Ba1 O41 Al2 144.45(8) no
O11 Ba1 O41 C47 -48.7(2) no
O20 Ba1 O41 Al2 -78.87(10) no
O20 Ba1 O41 C47 88.03(18) no
O21 Ba1 O41 Al2 -122.85(11) no
O21 Ba1 O41 C47 44.1(2) no
O30 Ba1 O41 Al2 12.49(11) no
O30 Ba1 O41 C47 179.39(17) no
O31 Ba1 O41 Al2 1.67(8) no
O31 Ba1 O41 C47 168.6(2) no
O40 Ba1 O41 Al2 -172.93(12) no
O40 Ba1 O41 C47 -6.03(17) no
O61 Ba2 O80 C88 -144.74(17) no
O70 Ba2 O80 C81 -120.1(2) no
O70 Ba2 O80 C88 79.2(2) no
O71 Ba2 O80 C81 167.8(2) no
O71 Ba2 O80 C88 7.05(19) no
O81 Ba2 O80 C81 166.0(2) no
O81 Ba2 O80 C88 5.23(16) no
O50 Ba2 O81 Al4 93.01(9) no
O50 Ba2 O81 C87 -88.69(18) no
O51 Ba2 O81 Al4 139.89(8) no
O51 Ba2 O81 C87 -41.8(2) no
O60 Ba2 O81 Al4 -80.88(9) no
O60 Ba2 O81 C87 97.42(18) no
O61 Ba2 O81 Al4 -121.43(10) no
O61 Ba2 O81 C87 56.9(2) no
O70 Ba2 O81 Al4 21.54(10) no
O70 Ba2 O81 C87 -160.17(17) no
O71 Ba2 O81 Al4 -1.41(8) no
O71 Ba2 O81 C87 176.9(2) no
O80 Ba2 O81 Al4 176.57(12) no
O80 Ba2 O81 C87 -5.13(17) no
O60 Ba2 O61 C67 -1.36(17) no
O70 Ba2 O61 Al3 87.94(9) no
O70 Ba2 O61 C67 -98.40(18) no
O71 Ba2 O61 Al3 141.80(9) no
O71 Ba2 O61 C67 -44.5(2) no
O80 Ba2 O61 Al3 -75.47(10) no
O80 Ba2 O61 C67 98.20(18) no
O81 Ba2 O61 Al3 -126.44(10) no
O81 Ba2 O61 C67 47.2(2) no
O50 Ba2 O70 C71 88.33(19) no
O50 Ba2 O70 C78 -117.86(16) no
O51 Ba2 O70 C71 31.14(19) no
O51 Ba2 O70 C78 -175.05(16) no
O60 Ba2 O70 C71 -83.42(19) no
O60 Ba2 O70 C78 70.38(16) no
O61 Ba2 O70 C71 -23.32(19) no
O61 Ba2 O70 C78 130.49(16) no
O71 Ba2 O70 C71 -162.1(2) no
O71 Ba2 O70 C78 -8.26(15) no
O80 Ba2 O70 C71 113.5(2) no
O51 Ba2 O50 C51 -165.88(19) no
O51 Ba2 O50 C58 -14.95(15) no
O61 Ba2 O50 C51 -179.31(17) no
O61 Ba2 O50 C58 -28.38(16) no
O70 Ba2 O50 C51 91.60(18) no
O70 Ba2 O50 C58 -117.47(16) no
O71 Ba2 O50 C51 36.09(18) no
O71 Ba2 O50 C58 -172.98(15) no
O80 Ba2 O50 C51 -78.38(18) no
O80 Ba2 O50 C58 72.55(15) no
O81 Ba2 O50 C51 -19.21(18) no
O81 Ba2 O50 C58 131.72(15) no
O50 Ba2 O51 Al3 -166.53(10) no
O50 Ba2 O51 C57 15.93(16) no
O60 Ba2 O51 Al3 1.21(10) no
O60 Ba2 O51 C57 -176.33(16) no
O61 Ba2 O51 Al3 -1.79(8) no
O61 Ba2 O51 C57 -179.33(19) no
O70 Ba2 O51 Al3 -99.23(9) no
O70 Ba2 O51 C57 83.24(17) no
O71 Ba2 O51 Al3 -121.46(10) no
O71 Ba2 O51 C57 61.0(2) no
O80 Ba2 O51 Al3 104.74(9) no
O80 Ba2 O51 C57 -72.79(17) no
O81 Ba2 O51 Al3 135.85(9) no
O81 Ba2 O51 C57 -41.7(2) no
O51 Ba2 O60 C61 169.1(2) no
O51 Ba2 O60 C68 -1.16(18) no
O61 Ba2 O60 C61 171.9(2) no
O61 Ba2 O60 C68 1.68(16) no
O70 Ba2 O60 C61 -96.1(2) no
O70 Ba2 O60 C68 93.67(17) no
O71 Ba2 O60 C61 -37.3(2) no
O71 Ba2 O60 C68 152.49(17) no
O80 Ba2 O60 C61 76.9(2) no
O80 Ba2 O60 C68 -93.37(17) no
O81 Ba2 O60 C61 16.7(2) no
O81 Ba2 O60 C68 -153.54(17) no
O50 Ba2 O61 Al3 15.99(11) no
O50 Ba2 O61 C67 -170.35(17) no
O51 Ba2 O61 Al3 1.80(8) no
O51 Ba2 O61 C67 175.5(2) no
O60 Ba2 O61 Al3 -175.03(12) no
O70 Ba2 O71 Al4 -153.88(11) no
O70 Ba2 O71 C77 9.05(16) no
O80 Ba2 O71 Al4 -0.50(11) no
O80 Ba2 O71 C77 162.44(17) no
O81 Ba2 O71 Al4 1.42(8) no
O81 Ba2 O71 C77 164.4(2) no
O50 Ba2 O80 C81 -96.4(2) no
O50 Ba2 O80 C88 102.89(18) no
O51 Ba2 O80 C81 -36.8(2) no
O51 Ba2 O80 C88 162.41(18) no
O60 Ba2 O80 C81 77.1(2) no
O60 Ba2 O80 C88 -83.63(18) no
O61 Ba2 O80 C81 16.0(2) no
O60 Ba2 O71 C77 -94.67(18) no
O61 Ba2 O71 Al4 138.71(9) no
O61 Ba2 O71 C77 -58.4(2) no
O50 Ba2 O71 Al4 -90.24(9) no
O50 Ba2 O71 C77 72.70(18) no
O51 Ba2 O71 Al4 -128.08(10) no
O51 Ba2 O71 C77 34.9(2) no
O80 Ba2 O70 C78 -92.73(19) no
O81 Ba2 O70 C71 176.37(18) no
O81 Ba2 O70 C78 -29.82(17) no
O60 Ba2 O71 Al4 102.40(10) no
C01 Al1 O11 C17 93.8(2) no
C03 Al1 O11 C17 -40.5(2) no
O11 Al1 O21 Ba1 -0.99(9) no
C03 Al1 O11 Ba1 115.22(10) no
O21 Al1 O11 Ba1 1.01(9) no
O21 Al1 O11 C17 -154.7(2) no
C01 Al1 O11 Ba1 -110.46(11) no
C01 Al1 C03 C04 -3.8(3) no
C03 Al1 O21 Ba1 -112.12(11) no
C03 Al1 O21 C27 81.0(2) no
O11 Al1 C01 C02 -57.0(2) no
O21 Al1 C01 C02 -156.4(2) no
O11 Al1 O21 C27 -167.9(2) no
C01 Al1 O21 Ba1 117.45(11) no
C01 Al1 O21 C27 -49.5(2) no
O21 Al1 C03 C04 -130.98(19) no
C03 Al1 C01 C02 74.6(2) no
O11 Al1 C03 C04 131.2(2) no
C07 Al2 O31 Ba1 116.11(11) no
C07 Al2 O31 C37 -65.5(2) no
O31 Al2 O41 Ba1 -2.07(10) no
O31 Al2 O41 C47 -167.9(2) no
C05 Al2 O31 C37 68.3(2) no
O41 Al2 O31 Ba1 2.10(10) no
O41 Al2 O31 C37 -179.5(2) no
C05 Al2 O31 Ba1 -110.18(11) no
C07 Al2 C05 C06 -10.8(3) no
C05 Al2 O41 Ba1 111.40(12) no
C05 Al2 O41 C47 -54.4(2) no
C07 Al2 O41 Ba1 -118.29(11) no
C07 Al2 O41 C47 75.9(2) no
O31 Al2 C05 C06 -144.3(2) no
O41 Al2 C05 C06 117.9(2) no
C05 Al2 C07 C08 -65.7(2) no
O31 Al2 C07 C08 66.6(2) no
O41 Al2 C07 C08 166.14(19) no
O61 Al3 O51 Ba2 2.22(9) no
O51 Al3 C011 C012 -136.2(2) no
O61 Al3 C011 C012 125.1(2) no
C09 Al3 C011 C012 -5.4(3) no
C011 Al3 C09 C010 -76.9(2) no
O51 Al3 O61 C67 -175.4(2) no
O61 Al3 O51 C57 179.4(2) no
C09 Al3 O51 Ba2 116.10(10) no
C09 Al3 O51 C57 -66.8(2) no
C011 Al3 O51 Ba2 -111.62(11) no
C011 Al3 O51 C57 65.5(2) no
O51 Al3 O61 Ba2 -2.25(9) no
C011 Al3 O61 Ba2 111.66(11) no
C09 Al3 O61 Ba2 -116.21(12) no
C09 Al3 O61 C67 70.7(2) no
O61 Al3 C09 C010 152.58(18) no
C011 Al3 O61 C67 -61.5(2) no
O51 Al3 C09 C010 53.8(2) no
O81 Al4 O71 C77 -163.0(2) no
O81 Al4 O71 Ba2 -1.78(10) no
O81 Al4 C013 C014 -60.6(3) no
C015 Al4 C013 C014 72.6(3) no
O71 Al4 C015 C016 -152.0(2) no
O81 Al4 C015 C016 108.2(2) no
C013 Al4 O71 Ba2 113.57(11) no
C013 Al4 O71 C77 -47.6(2) no
C015 Al4 O71 Ba2 -116.34(11) no
C015 Al4 O71 C77 82.5(2) no
O71 Al4 O81 Ba2 1.76(10) no
O71 Al4 O81 C87 -176.3(2) no
C013 Al4 O81 Ba2 -108.18(12) no
C013 Al4 O81 C87 73.8(2) no
C015 Al4 O81 Ba2 117.14(12) no
C015 Al4 O81 C87 -60.9(3) no
O71 Al4 C013 C014 -158.6(3) no
C013 Al4 C015 C016 -25.7(3) no
Ba1 O10 C11 C12 172.28(15) no
Ba1 O10 C11 C112 54.0(3) no
C18 O10 C11 C12 22.0(2) no
Ba1 O10 C11 C111 -66.3(3) no
C11 O10 C18 C17 168.0(2) no
Ba1 O10 C18 C13 -169.02(17) no
C18 O10 C11 C111 143.4(2) no
C18 O10 C11 C112 -96.4(2) no
Ba1 O10 C18 C17 11.9(3) no
C11 O10 C18 C13 -12.9(3) no
Ba1 O11 C17 C16 167.4(2) no
Al1 O11 C17 C16 -39.2(4) no
Al1 O11 C17 C18 141.2(2) no
Ba1 O11 C17 C18 -12.1(3) no
Ba1 O20 C28 C27 -0.6(3) no
C21 O20 C28 C23 7.5(3) no
Ba1 O20 C21 C22 176.43(15) no
Ba1 O20 C21 C211 -64.1(3) no
Ba1 O20 C21 C212 56.5(3) no
C28 O20 C21 C22 -12.1(3) no
C28 O20 C21 C211 107.4(2) no
C21 O20 C28 C27 -173.7(2) no
Ba1 O20 C28 C23 -179.39(18) no
C28 O20 C21 C212 -132.1(2) no
Al1 O21 C27 C26 -18.1(4) no
Al1 O21 C27 C28 162.47(19) no
Ba1 O21 C27 C28 -2.8(3) no
Ba1 O21 C27 C26 176.7(2) no
Ba1 O30 C31 C312 56.2(3) no
Ba1 O30 C31 C32 175.09(16) no
Ba1 O30 C31 C311 -63.7(3) no
C38 O30 C31 C312 -105.4(2) no
Ba1 O30 C38 C33 -172.83(17) no
Ba1 O30 C38 C37 9.3(3) no
C31 O30 C38 C33 -7.2(3) no
C31 O30 C38 C37 174.9(2) no
C38 O30 C31 C32 13.5(3) no
C38 O30 C31 C311 134.7(2) no
Ba1 O31 C37 C38 -11.7(3) no
Al2 O31 C37 C36 -10.4(4) no
Al2 O31 C37 C38 170.00(19) no
Ba1 O31 C37 C36 167.9(2) no
Ba1 O40 C41 C42 -174.67(18) no
Ba1 O40 C41 C412 65.0(3) no
C48 O40 C41 C42 -10.7(3) no
Ba1 O40 C41 C411 -55.4(3) no
C48 O40 C41 C412 -131.1(2) no
Ba1 O40 C48 C43 173.13(18) no
Ba1 O40 C48 C47 -7.0(3) no
C41 O40 C48 C43 6.1(3) no
C41 O40 C48 C47 -174.0(2) no
C48 O40 C41 C411 108.5(2) no
Ba1 O41 C47 C46 -173.1(2) no
Al2 O41 C47 C48 169.37(19) no
Al2 O41 C47 C46 -9.2(4) no
Ba1 O41 C47 C48 5.4(3) no
Ba2 O50 C51 C512 47.5(2) no
C58 O50 C51 C52 13.7(2) no
C58 O50 C51 C512 -105.3(2) no
Ba2 O50 C58 C53 -165.25(17) no
C58 O50 C51 C511 134.4(2) no
Ba2 O50 C51 C511 -72.7(2) no
C51 O50 C58 C57 172.8(2) no
Ba2 O50 C51 C52 166.54(15) no
Ba2 O50 C58 C57 15.2(3) no
C51 O50 C58 C53 -7.7(3) no
Ba2 O51 C57 C56 162.4(2) no
Ba2 O51 C57 C58 -15.8(3) no
Al3 O51 C57 C56 -14.4(4) no
Al3 O51 C57 C58 167.33(18) no
Ba2 O60 C61 C612 61.5(3) no
C68 O60 C61 C62 -8.9(3) no
C68 O60 C61 C611 110.8(2) no
C68 O60 C61 C612 -127.6(2) no
Ba2 O60 C68 C63 177.69(17) no
Ba2 O60 C68 C67 -2.1(3) no
C61 O60 C68 C63 5.0(3) no
C61 O60 C68 C67 -174.9(2) no
Ba2 O60 C61 C611 -60.1(3) no
Ba2 O60 C61 C62 -179.79(17) no
Ba2 O61 C67 C68 1.0(3) no
Ba2 O61 C67 C66 -178.8(2) no
Al3 O61 C67 C66 -6.5(4) no
Al3 O61 C67 C68 173.24(19) no
Ba2 O70 C71 C72 177.17(15) no
Ba2 O70 C78 C77 8.1(3) no
C71 O70 C78 C73 -12.5(3) no
C71 O70 C78 C77 168.4(2) no
Ba2 O70 C78 C73 -172.75(17) no
Ba2 O70 C71 C712 -61.0(3) no
C78 O70 C71 C72 21.4(2) no
Ba2 O70 C71 C711 59.3(2) no
C78 O70 C71 C712 143.3(2) no
C78 O70 C71 C711 -96.5(2) no
Al4 O71 C77 C76 -31.1(4) no
Ba2 O71 C77 C78 -9.2(3) no
Ba2 O71 C77 C76 169.8(2) no
Al4 O71 C77 C78 149.9(2) no
C88 O80 C81 C812 103.9(2) no
Ba2 O80 C81 C82 -177.61(17) no
Ba2 O80 C81 C811 62.6(3) no
Ba2 O80 C81 C812 -58.4(3) no
C88 O80 C81 C82 -15.3(3) no
C88 O80 C81 C811 -135.1(2) no
C81 O80 C88 C87 -171.3(2) no
Ba2 O80 C88 C83 174.95(18) no
Ba2 O80 C88 C87 -5.7(3) no
C81 O80 C88 C83 9.4(3) no
Ba2 O81 C87 C88 4.7(3) no
Al4 O81 C87 C86 3.0(4) no
Al4 O81 C87 C88 -177.47(19) no
Ba2 O81 C87 C86 -174.9(2) no
O10 C11 C12 C13 -22.6(3) no
C111 C11 C12 C13 -139.0(2) no
C112 C11 C12 C13 91.8(3) no
C11 C12 C13 C18 15.8(3) no
C11 C12 C13 C14 -167.2(3) no
C18 C13 C14 C15 -0.1(4) no
C12 C13 C18 O10 -2.3(3) no
C12 C13 C14 C15 -176.9(3) no
C14 C13 C18 O10 -179.8(2) no
C14 C13 C18 C17 -0.7(4) no
C12 C13 C18 C17 176.8(2) no
C13 C14 C15 C16 0.5(4) no
C14 C15 C16 C17 0.0(4) no
C15 C16 C17 O11 179.7(3) no
C15 C16 C17 C18 -0.8(4) no
C16 C17 C18 C13 1.2(4) no
C16 C17 C18 O10 -179.9(2) no
O11 C17 C18 O10 -0.3(4) no
O11 C17 C18 C13 -179.3(2) no
C211 C21 C22 C23 -102.7(2) no
O20 C21 C22 C23 12.0(3) no
C212 C21 C22 C23 127.6(2) no
C21 C22 C23 C28 -8.1(3) no
C21 C22 C23 C24 173.4(3) no
C22 C23 C28 O20 0.7(3) no
C28 C23 C24 C25 -2.2(4) no
C24 C23 C28 C27 0.7(4) no
C22 C23 C28 C27 -178.1(3) no
C24 C23 C28 O20 179.5(2) no
C22 C23 C24 C25 176.2(3) no
C23 C24 C25 C26 1.7(4) no
C24 C25 C26 C27 0.5(4) no
C25 C26 C27 C28 -2.0(4) no
C25 C26 C27 O21 178.6(3) no
C26 C27 C28 O20 -177.3(2) no
O21 C27 C28 O20 2.2(4) no
O21 C27 C28 C23 -179.1(2) no
C26 C27 C28 C23 1.4(4) no
C312 C31 C32 C33 100.9(3) no
C311 C31 C32 C33 -130.5(2) no
O30 C31 C32 C33 -14.6(3) no
C31 C32 C33 C34 -171.1(3) no
C31 C32 C33 C38 10.8(3) no
C32 C33 C34 C35 -177.2(3) no
C38 C33 C34 C35 0.7(4) no
C32 C33 C38 C37 175.2(3) no
C34 C33 C38 O30 179.0(2) no
C34 C33 C38 C37 -3.1(4) no
C32 C33 C38 O30 -2.7(3) no
C33 C34 C35 C36 0.8(4) no
C34 C35 C36 C37 0.0(4) no
C35 C36 C37 O31 178.2(3) no
C35 C36 C37 C38 -2.2(4) no
C36 C37 C38 C33 3.8(4) no
O31 C37 C38 C33 -176.6(2) no
C36 C37 C38 O30 -178.5(2) no
O31 C37 C38 O30 1.2(4) no
O40 C41 C42 C43 11.2(3) no
C411 C41 C42 C43 -103.4(3) no
C412 C41 C42 C43 127.4(3) no
C41 C42 C43 C44 173.2(3) no
C41 C42 C43 C48 -8.0(3) no
C48 C43 C44 C45 -0.9(4) no
C42 C43 C48 O40 1.5(3) no
C44 C43 C48 O40 -179.5(2) no
C44 C43 C48 C47 0.6(4) no
C42 C43 C48 C47 -178.4(3) no
C42 C43 C44 C45 177.8(3) no
C43 C44 C45 C46 0.8(4) no
C44 C45 C46 C47 -0.4(4) no
C45 C46 C47 O41 178.6(3) no
C45 C46 C47 C48 0.0(4) no
O41 C47 C48 O40 1.4(4) no
O41 C47 C48 C43 -178.8(3) no
C46 C47 C48 O40 -180.0(2) no
C46 C47 C48 C43 -0.1(4) no
O50 C51 C52 C53 -14.4(2) no
C511 C51 C52 C53 -130.1(2) no
C512 C51 C52 C53 100.0(2) no
C51 C52 C53 C54 -171.1(3) no
C51 C52 C53 C58 10.4(3) no
C52 C53 C54 C55 -178.4(3) no
C58 C53 C54 C55 -0.1(4) no
C52 C53 C58 O50 -2.0(3) no
C52 C53 C58 C57 177.5(2) no
C54 C53 C58 O50 179.2(2) no
C54 C53 C58 C57 -1.3(4) no
C53 C54 C55 C56 0.5(4) no
C54 C55 C56 C57 0.3(4) no
C55 C56 C57 O51 -179.8(3) no
C55 C56 C57 C58 -1.4(4) no
O51 C57 C58 O50 -0.1(4) no
O51 C57 C58 C53 -179.6(2) no
C56 C57 C58 O50 -178.6(2) no
C56 C57 C58 C53 2.0(4) no
O60 C61 C62 C63 9.4(3) no
C611 C61 C62 C63 -105.5(3) no
C612 C61 C62 C63 124.9(3) no
C61 C62 C63 C64 175.1(3) no
C61 C62 C63 C68 -6.8(3) no
C62 C63 C64 C65 177.5(3) no
C68 C63 C64 C65 -0.5(4) no
C62 C63 C68 O60 1.4(3) no
C62 C63 C68 C67 -178.8(3) no
C64 C63 C68 O60 179.8(2) no
C64 C63 C68 C67 -0.4(4) no
C63 C64 C65 C66 0.8(4) no
C64 C65 C66 C67 -0.3(4) no
C65 C66 C67 O61 179.3(3) no
C65 C66 C67 C68 -0.5(4) no
O61 C67 C68 O60 0.9(4) no
O61 C67 C68 C63 -178.9(2) no
C66 C67 C68 O60 -179.3(2) no
C66 C67 C68 C63 0.9(4) no
O70 C71 C72 C73 -22.1(2) no
C711 C71 C72 C73 91.6(2) no
C712 C71 C72 C73 -139.3(2) no
C71 C72 C73 C74 -166.4(3) no
C71 C72 C73 C78 15.5(3) no
C72 C73 C74 C75 -177.6(3) no
C78 C73 C74 C75 0.3(4) no
C72 C73 C78 O70 -2.4(3) no
C72 C73 C78 C77 176.7(2) no
C74 C73 C78 O70 179.2(2) no
C74 C73 C78 C77 -1.7(4) no
C73 C74 C75 C76 0.3(4) no
C74 C75 C76 C77 0.4(5) no
C75 C76 C77 O71 179.4(3) no
C75 C76 C77 C78 -1.6(4) no
O71 C77 C78 O70 0.4(4) no
O71 C77 C78 C73 -178.6(2) no
C76 C77 C78 O70 -178.7(2) no
C76 C77 C78 C73 2.3(4) no
O80 C81 C82 C83 15.4(3) no
C811 C81 C82 C83 131.5(3) no
C812 C81 C82 C83 -99.1(3) no
C81 C82 C83 C84 170.8(3) no
C81 C82 C83 C88 -10.5(3) no
C82 C83 C84 C85 177.9(3) no
C88 C83 C84 C85 -0.7(4) no
C82 C83 C88 O80 1.0(3) no
C82 C83 C88 C87 -178.3(3) no
C84 C83 C88 O80 179.9(2) no
C84 C83 C88 C87 0.6(4) no
C83 C84 C85 C86 0.4(4) no
C84 C85 C86 C87 -0.1(4) no
C85 C86 C87 O81 179.6(3) no
C85 C86 C87 C88 0.0(4) no
O81 C87 C88 O80 0.9(4) no
O81 C87 C88 C83 -179.9(2) no
C86 C87 C88 O80 -179.5(2) no
C86 C87 C88 C83 -0.3(4) no
